data_1563512
loop_
_publ_author_name
'Pizon, David'
'Henry, Natacha'
'Loiseau, Thierry'
'Roussel, Pascal'
'Abraham, Francis'

_publ_section_title
;
 Synthesis, crystal structure and thermal behavior of two hydrated forms
 of lanthanide phthalates Ln2(O2+C6H4--CO2)3(H2O) (Ln=Ce, Nd) and
 Nd2(O2C--C6H4--CO2)3(H2O)3
;
_journal_issue 9
_journal_name_full 'Journal of Solid State Chemistry'
_journal_page_first 1943
_journal_page_last 1948
_journal_paper_doi 10.1016/j.jssc.2010.06.021
_journal_volume 183
_journal_year 2010
_chemical_absolute_configuration .
_chemical_formula_moiety 'C24 H14 Ce2 O13'
_chemical_formula_structural 'Ce2 (C8 H4 O4)3 H2 O'
_chemical_formula_sum 'C24 H12 Ce2 O13'
_chemical_formula_weight 788.58
_space_group_IT_number 60
_space_group_name_Hall '-P 2n 2ab'
_space_group_name_H-M_alt 'P b c n'
_symmetry_cell_setting orthorhombic
_symmetry_space_group_name_Hall '-P 2n 2ab'
_symmetry_space_group_name_H-M 'P b c n'
_cell_angle_alpha 90
_cell_angle_beta 90
_cell_angle_gamma 90
_cell_formula_units_Z 8
_cell_length_a 27.5640(4)
_cell_length_b 11.4041(2)
_cell_length_c 15.5519(2)
_cell_measurement_reflns_used 9068
_cell_measurement_temperature 293(2)
_cell_measurement_theta_max 26.333
_cell_measurement_theta_min 5.619
_cell_volume 4888.62(13)
_computing_publication_material 'Jana2000 (Petricek, Dusek & Palatinus, 2000)'
_computing_structure_refinement 'Jana2000 (Petricek, Dusek & Palatinus, 2000)'
_diffrn_ambient_temperature 293
_diffrn_measured_fraction_theta_full 1.00
_diffrn_measured_fraction_theta_max 0.9996
_diffrn_measurement_device_type 'CCD area detector'
_diffrn_measurement_method 'phi and omega scans'
_diffrn_radiation_monochromator graphite
_diffrn_radiation_source 'fine-focus sealed tube'
_diffrn_radiation_type 'Mo K\a'
_diffrn_radiation_wavelength 0.71069
_diffrn_reflns_av_R_equivalents 0.0538
_diffrn_reflns_av_sigmaI/netI 0.0177
_diffrn_reflns_limit_h_max 34
_diffrn_reflns_limit_h_min -34
_diffrn_reflns_limit_k_max 14
_diffrn_reflns_limit_k_min -14
_diffrn_reflns_limit_l_max 19
_diffrn_reflns_limit_l_min -19
_diffrn_reflns_number 142770
_diffrn_reflns_theta_full 26.37
_diffrn_reflns_theta_max 26.37
_diffrn_reflns_theta_min 1.48
_exptl_absorpt_coefficient_mu 3.748
_exptl_absorpt_correction_T_max 0.860
_exptl_absorpt_correction_T_min 0.615
_exptl_absorpt_correction_type 'empirical (SADABS)'
_exptl_crystal_colour colorless
_exptl_crystal_density_diffrn 2.143
_exptl_crystal_description platelet
_exptl_crystal_F_000 3007
_exptl_crystal_size_max 0.254
_exptl_crystal_size_mid 0.113
_exptl_crystal_size_min 0.048
_refine_diff_density_max 1.11
_refine_diff_density_min -1.33
_refine_ls_extinction_method none
_refine_ls_goodness_of_fit_gt 3.57
_refine_ls_goodness_of_fit_ref 3.37
_refine_ls_hydrogen_treatment geom
_refine_ls_number_parameters 220
_refine_ls_number_reflns 5001
_refine_ls_R_factor_all 0.0414
_refine_ls_R_factor_gt 0.0283
_refine_ls_shift/su_max 0.0288
_refine_ls_shift/su_mean 0.0056
_refine_ls_structure_factor_coef F
_refine_ls_weighting_details w=1/\s^2^(F)
_refine_ls_weighting_scheme sigma
_refine_ls_wR_factor_gt 0.0257
_refine_ls_wR_factor_ref 0.0268
_reflns_number_gt 4135
_reflns_number_total 5001
_reflns_threshold_expression I>3\s(I)
_cod_data_source_file JSSC-2010-183-1943.cif
_cod_data_source_block 1
_cod_depositor_comments
;
The following automatic conversions were performed:

data item '_exptl_crystal_density_meas' value 'not measured' was
changed to '?' -- the value is perceived as not measured.

Automatic conversion script
Id: cif_fix_values 8369 2020-08-20 11:38:08Z andrius 
;
_cod_original_sg_symbol_Hall '-P -2xab;-2yc;-2zabc'
_cod_database_code 1563512

loop_
_symmetry_equiv_pos_site_id
_symmetry_equiv_pos_as_xyz
1 x,y,z
2 1/2-x,1/2+y,z
3 x,-y,1/2+z
4 1/2+x,1/2+y,1/2-z
5 -x,-y,-z
6 1/2+x,1/2-y,-z
7 -x,y,1/2-z
8 1/2-x,1/2-y,1/2+z

loop_
_atom_site_label
_atom_site_type_symbol
_atom_site_fract_x
_atom_site_fract_y
_atom_site_fract_z
_atom_site_adp_type
_atom_site_U_iso_or_equiv
_atom_site_symmetry_multiplicity
_atom_site_occupancy
_atom_site_calc_flag
_atom_site_refinement_flags
_atom_site_disorder_assembly
_atom_site_disorder_group
Ce1 Ce 0.202011(9) 1.05913(2) 0.197112(15) Uani 0.01571(8) 8 1 d . . .
Ce2 Ce 0.235342(9) 0.81911(2) 0.376141(15) Uani 0.01565(8) 8 1 d . . .
O12a O 0.27490(10) 0.9760(2) 0.28829(18) Uani 0.0187(10) 8 1 d . . .
O11b O 0.17419(10) 0.9805(2) 0.35745(17) Uani 0.0189(10) 8 1 d . . .
O12b O 0.11853(11) 1.0294(3) 0.26237(19) Uani 0.0287(11) 8 1 d . . .
O81a O 0.30615(10) 0.7369(2) 0.30403(18) Uani 0.0198(10) 8 1 d . . .
O11a O 0.30505(11) 1.1444(2) 0.33112(19) Uani 0.0260(11) 8 1 d . . .
O11c O 0.25841(10) 1.2107(2) 0.15438(19) Uani 0.0219(10) 8 1 d . . .
O81b O 0.17773(11) 0.8109(3) 0.4906(2) Uani 0.0395(12) 8 1 d . . .
O12c O 0.30578(10) 1.3434(2) 0.21537(17) Uani 0.0221(10) 8 1 d . . .
O81c O 0.26152(11) 0.9778(2) 0.09548(18) Uani 0.0225(10) 8 1 d . . .
O82c O 0.28205(10) 1.0685(2) -0.02556(18) Uani 0.0249(10) 8 1 d . . .
O82a O 0.34856(10) 0.7474(2) 0.18389(18) Uani 0.0234(10) 8 1 d . . .
O82b O 0.15341(12) 0.9627(3) 0.5696(2) Uani 0.0350(12) 8 1 d . . .
O1w O 0.27624(10) 0.6675(2) 0.46867(18) Uani 0.0271(11) 8 1 d . . .
C1aa C 0.31036(11) 1.0357(3) 0.3125(2) Uani 0.0194(9) 8 1 d . . .
C2aa C 0.36013(16) 0.9870(4) 0.3244(3) Uani 0.0194(9) 8 1 d . . .
C3aa C 0.39550(18) 1.0579(5) 0.3603(4) Uani 0.0310(10) 8 1 d . . .
C4aa C 0.44255(18) 1.0199(5) 0.3689(4) Uani 0.0435(12) 8 1 d . . .
C5aa C 0.45516(19) 0.9089(5) 0.3409(4) Uani 0.0461(13) 8 1 d . . .
C6aa C 0.42067(19) 0.8374(5) 0.3045(4) Uani 0.0358(11) 8 1 d . . .
C7aa C 0.37296(18) 0.8745(4) 0.2964(4) Uani 0.0202(9) 8 1 d . . .
C8aa C 0.33872(19) 0.7869(4) 0.2569(4) Uani 0.0216(9) 8 1 d . . .
H3aa H 0.38663(11) 1.1383(3) 0.3804(2) Uiso 0.0372 8 1 d . . .
H4aa H 0.46756(11) 1.0723(3) 0.3953(2) Uiso 0.0522 8 1 d . . .
H5aa H 0.48933(11) 0.8808(3) 0.3471(2) Uiso 0.0553 8 1 d . . .
H6aa H 0.43008(11) 0.7577(3) 0.2836(2) Uiso 0.043 8 1 d . . .
C1ab C 0.12912(12) 0.9882(3) 0.3335(2) Uani 0.0194(9) 8 1 d . . .
C2ab C 0.09008(17) 0.9332(4) 0.3863(3) Uani 0.0194(9) 8 1 d . . .
C3ab C 0.04322(19) 0.9319(5) 0.3543(3) Uani 0.0310(11) 8 1 d . . .
C4ab C 0.00535(19) 0.8877(5) 0.4018(4) Uani 0.0435(13) 8 1 d . . .
C5ab C 0.0139(2) 0.8441(6) 0.4833(4) Uani 0.0461(13) 8 1 d . . .
C6ab C 0.0601(2) 0.8453(5) 0.5165(4) Uani 0.0358(12) 8 1 d . . .
C7ab C 0.09866(19) 0.8885(5) 0.4687(3) Uani 0.0202(9) 8 1 d . . .
C8ab C 0.1475(2) 0.8828(5) 0.5121(3) Uani 0.0216(10) 8 1 d . . .
H3ab H 0.03679(12) 0.9637(3) 0.2955(2) Uiso 0.0372 8 1 d . . .
H4ab H -0.02823(12) 0.8872(3) 0.3775(2) Uiso 0.0522 8 1 d . . .
H5ab H -0.01349(12) 0.8117(3) 0.5181(2) Uiso 0.0553 8 1 d . . .
H6ab H 0.06604(12) 0.8146(3) 0.5758(2) Uiso 0.043 8 1 d . . .
C1ac C 0.30004(12) 1.2549(3) 0.1685(2) Uani 0.0194(9) 8 1 d . . .
C2ac C 0.34224(17) 1.1823(4) 0.1407(3) Uani 0.0194(9) 8 1 d . . .
C3ac C 0.38807(19) 1.2123(5) 0.1696(3) Uani 0.0310(11) 8 1 d . . .
C4ac C 0.4280(2) 1.1455(5) 0.1497(4) Uani 0.0435(13) 8 1 d . . .
C5ac C 0.4225(2) 1.0457(5) 0.1001(4) Uani 0.0461(13) 8 1 d . . .
C6ac C 0.3773(2) 1.0138(5) 0.0712(4) Uani 0.0358(12) 8 1 d . . .
C7ac C 0.33683(19) 1.0815(5) 0.0902(3) Uani 0.0202(9) 8 1 d . . .
C8ac C 0.2896(2) 1.0378(5) 0.0534(3) Uani 0.0216(10) 8 1 d . . .
H3ac H 0.39223(12) 1.2842(3) 0.2056(2) Uiso 0.0372 8 1 d . . .
H4ac H 0.46082(12) 1.1689(3) 0.1709(2) Uiso 0.0522 8 1 d . . .
H5ac H 0.45142(12) 0.9968(3) 0.0853(2) Uiso 0.0553 8 1 d . . .
H6ac H 0.37343(12) 0.9409(3) 0.0361(2) Uiso 0.043 8 1 d . . .

loop_
_atom_site_aniso_label
_atom_site_aniso_type_symbol
_atom_site_aniso_U_11
_atom_site_aniso_U_22
_atom_site_aniso_U_33
_atom_site_aniso_U_12
_atom_site_aniso_U_13
_atom_site_aniso_U_23
Ce1 Ce 0.02043(14) 0.01101(12) 0.01567(13) 0.00052(12) -0.00094(12) -0.00055(11)
Ce2 Ce 0.01978(14) 0.01105(12) 0.01612(13) -0.00027(13) 0.00118(11) -0.00085(11)
O12a O 0.0165(16) 0.0186(16) 0.0210(18) -0.0033(14) -0.0013(14) 0.0021(13)
O11b O 0.0169(17) 0.0194(17) 0.0204(18) 0.0016(14) -0.0001(14) -0.0007(13)
O12b O 0.0256(19) 0.037(2) 0.0232(18) 0.0032(16) -0.0003(15) 0.0058(16)
O81a O 0.0242(17) 0.0136(16) 0.0217(17) -0.0025(14) 0.0027(14) -0.0027(14)
O11a O 0.0306(19) 0.0183(17) 0.0292(19) 0.0039(15) 0.0048(15) -0.0025(15)
O11c O 0.0226(17) 0.0128(16) 0.0303(18) 0.0008(14) 0.0034(14) -0.0013(14)
O81b O 0.033(2) 0.049(2) 0.036(2) 0.019(2) 0.0172(17) 0.0203(18)
O12c O 0.0332(19) 0.0110(16) 0.0220(18) 0.0013(14) 0.0004(15) -0.0038(13)
O81c O 0.0272(18) 0.0187(17) 0.0215(18) -0.0028(15) 0.0059(15) 0.0002(14)
O82c O 0.0341(19) 0.0212(17) 0.0195(17) 0.0062(16) -0.0024(14) 0.0017(15)
O82a O 0.0309(18) 0.0175(17) 0.0218(18) -0.0034(15) 0.0069(15) -0.0048(14)
O82b O 0.044(2) 0.035(2) 0.0263(19) -0.0070(18) -0.0086(17) 0.0046(17)
O1w O 0.0344(19) 0.0184(17) 0.0284(19) 0.0026(16) -0.0041(15) 0.0058(15)
C1aa C 0.0252(16) 0.0183(15) 0.0147(14) -0.0007(12) 0.0047(12) 0.0044(12)
C2aa C 0.0188(15) 0.0205(15) 0.0189(15) -0.0003(12) 0.0008(12) 0.0004(12)
C3aa C 0.0310(17) 0.0257(17) 0.0362(18) 0.0002(14) -0.0056(14) -0.0088(14)
C4aa C 0.0285(19) 0.045(2) 0.057(2) -0.0061(16) -0.0129(17) -0.0144(17)
C5aa C 0.0215(17) 0.050(2) 0.067(2) 0.0068(16) -0.0104(17) -0.0085(19)
C6aa C 0.0263(17) 0.0294(18) 0.052(2) 0.0075(14) -0.0012(15) -0.0070(16)
C7aa C 0.0204(15) 0.0194(15) 0.0208(15) 0.0002(12) -0.0001(12) 0.0028(12)
C8aa C 0.0188(15) 0.0147(14) 0.0312(17) 0.0099(12) 0.0027(13) -0.0005(13)
C1ab C 0.0256(16) 0.0128(16) 0.0198(16) 0.0046(12) 0.0005(12) -0.0028(11)
C2ab C 0.0192(15) 0.0193(16) 0.0198(16) 0.0005(12) 0.0008(11) -0.0010(11)
C3ab C 0.0275(18) 0.0397(19) 0.0258(19) -0.0036(14) -0.0064(13) 0.0050(13)
C4ab C 0.021(2) 0.065(2) 0.045(2) -0.0083(16) -0.0066(16) 0.0052(16)
C5ab C 0.0269(19) 0.065(3) 0.046(2) -0.0128(17) 0.0076(16) 0.0124(17)
C6ab C 0.0313(18) 0.048(2) 0.028(2) -0.0031(15) 0.0042(14) 0.0124(14)
C7ab C 0.0207(16) 0.0175(16) 0.0224(16) 0.0006(12) 0.0008(11) 0.0011(11)
C8ab C 0.0262(16) 0.0242(17) 0.0144(17) -0.0007(12) 0.0061(12) 0.0100(12)
C1ac C 0.0270(16) 0.0185(16) 0.0127(16) -0.0008(11) 0.0000(12) 0.0042(11)
C2ac C 0.0195(16) 0.0192(16) 0.0195(16) 0.0006(11) -0.0002(12) 0.0012(11)
C3ac C 0.0260(18) 0.0293(19) 0.0377(18) -0.0044(13) -0.0018(14) -0.0088(13)
C4ac C 0.020(2) 0.048(2) 0.062(2) -0.0020(15) -0.0067(16) -0.0098(16)
C5ac C 0.025(2) 0.049(2) 0.065(2) 0.0124(16) 0.0010(17) -0.0133(17)
C6ac C 0.0320(19) 0.032(2) 0.044(2) 0.0079(14) -0.0016(15) -0.0136(14)
C7ac C 0.0209(16) 0.0223(16) 0.0174(16) 0.0011(11) 0.0006(12) 0.0001(11)
C8ac C 0.0267(17) 0.0166(17) 0.0216(16) 0.0079(12) 0.0022(12) -0.0093(12)

loop_
_atom_type_symbol
_atom_type_scat_dispersion_real
_atom_type_scat_dispersion_imag
_atom_type_scat_source
_atom_type_scat_Cromer_Mann_a1
_atom_type_scat_Cromer_Mann_b1
_atom_type_scat_Cromer_Mann_a2
_atom_type_scat_Cromer_Mann_b2
_atom_type_scat_Cromer_Mann_a3
_atom_type_scat_Cromer_Mann_b3
_atom_type_scat_Cromer_Mann_a4
_atom_type_scat_Cromer_Mann_b4
_atom_type_scat_Cromer_Mann_c
C 0.003 0.002 'International Tables Vol C Tables  4.2.6.8 and 6.1.1.4' 2.31 20.843901 1.02 10.2075 1.5886 0.5687 0.865 51.651199 0.2156
H 0.000 0.000 'International Tables Vol C Tables  4.2.6.8 and 6.1.1.4' 0.493002 10.5109 0.322912 26.1257 0.140191 3.14236 0.04081 57.799702 0.003038
N 0.006 0.003 'International Tables Vol C Tables  4.2.6.8 and 6.1.1.4' 12.2126 0.0057 3.1322 9.8933 2.0125 28.997499 1.1663 0.5826 -11.529
O 0.011 0.006 'International Tables Vol C Tables  4.2.6.8 and 6.1.1.4' 3.0485 13.2771 2.2868 5.7011 1.5463 0.3239 0.867 32.908901 0.2508
Ce -0.249 2.633 'International Tables Vol C Tables  4.2.6.8 and 6.1.1.4' 21.167101 2.81219 19.769501 0.226836 11.8513 17.608299 3.33049 127.112999 1.8626

loop_
_geom_angle_atom_site_label_1
_geom_angle_atom_site_label_2
_geom_angle_atom_site_label_3
_geom_angle_site_symmetry_1
_geom_angle_site_symmetry_2
_geom_angle_site_symmetry_3
_geom_angle
_geom_angle_publ_flag
O12a Ce1 O11b . . . 66.96(8) yes
O12a Ce1 O12b . . . 115.35(9) yes
O12a Ce1 O81a . . 2_555 90.13(8) yes
O12a Ce1 O11c . . . 85.11(9) yes
O12a Ce1 O12c . . 2_545 69.42(9) yes
O12a Ce1 O81c . . . 72.65(9) yes
O12a Ce1 O82a . . 2_555 139.24(9) yes
O12a Ce1 O82b . . 3_574 146.19(10) yes
O12a Ce1 C8aa . . 2_555 115.66(12) yes
O11b Ce1 O12b . . . 48.93(9) yes
O11b Ce1 O81a . . 2_555 69.86(8) yes
O11b Ce1 O11c . . . 131.27(9) yes
O11b Ce1 O12c . . 2_545 63.32(8) yes
O11b Ce1 O81c . . . 130.07(9) yes
O11b Ce1 O82a . . 2_555 101.15(9) yes
O11b Ce1 O82b . . 3_574 123.82(9) yes
O11b Ce1 C8aa . . 2_555 84.07(12) yes
O12b Ce1 O81a . . 2_555 76.86(9) yes
O12b Ce1 O11c . . . 142.04(10) yes
O12b Ce1 O12c . . 2_545 75.16(9) yes
O12b Ce1 O81c . . . 144.24(10) yes
O12b Ce1 O82a . . 2_555 69.61(9) yes
O12b Ce1 O82b . . 3_574 79.10(10) yes
O12b Ce1 C8aa . . 2_555 69.50(12) yes
O81a Ce1 O11c 2_555 . . 71.21(9) yes
O81a Ce1 O12c 2_555 . 2_545 133.07(9) yes
O81a Ce1 O81c 2_555 . . 138.89(9) yes
O81a Ce1 O82a 2_555 . 2_555 50.22(9) yes
O81a Ce1 O82b 2_555 . 3_574 123.55(10) yes
O81a Ce1 C8aa 2_555 . 2_555 25.68(12) yes
O11c Ce1 O12c . . 2_545 142.60(9) yes
O11c Ce1 O81c . . . 70.37(9) yes
O11c Ce1 O82a . . 2_555 74.29(9) yes
O11c Ce1 O82b . . 3_574 101.85(10) yes
O11c Ce1 C8aa . . 2_555 72.82(12) yes
O12c Ce1 O81c 2_545 . . 75.99(9) yes
O12c Ce1 O82a 2_545 . 2_555 142.16(9) yes
O12c Ce1 O82b 2_545 . 3_574 86.78(10) yes
O12c Ce1 C8aa 2_545 . 2_555 142.65(12) yes
O81c Ce1 O82a . . 2_555 128.74(9) yes
O81c Ce1 O82b . . 3_574 78.63(10) yes
O81c Ce1 C8aa . . 2_555 141.33(12) yes
O82a Ce1 O82b 2_555 . 3_574 73.63(10) yes
O82a Ce1 C8aa 2_555 . 2_555 24.67(13) yes
O82b Ce1 C8aa 3_574 . 2_555 97.89(13) yes
O12a Ce2 O11b . . . 72.86(9) yes
O12a Ce2 O81a . . . 71.03(9) yes
O12a Ce2 O11a . . 2_545 129.80(9) yes
O12a Ce2 O81b . . . 136.48(10) yes
O12a Ce2 O12c . . 2_545 67.19(8) yes
O12a Ce2 O82c . . 3_575 74.27(9) yes
O12a Ce2 O1w . . . 127.49(9) yes
O11b Ce2 O81a . . . 139.94(9) yes
O11b Ce2 O11a . . 2_545 105.34(9) yes
O11b Ce2 O81b . . . 70.65(10) yes
O11b Ce2 O12c . . 2_545 63.00(8) yes
O11b Ce2 O82c . . 3_575 92.45(9) yes
O11b Ce2 O1w . . . 150.47(9) yes
O81a Ce2 O11a . . 2_545 85.27(9) yes
O81a Ce2 O81b . . . 149.36(10) yes
O81a Ce2 O12c . . 2_545 87.17(9) yes
O81a Ce2 O82c . . 3_575 94.00(9) yes
O81a Ce2 O1w . . . 68.92(9) yes
O11a Ce2 O81b 2_545 . . 82.88(11) yes
O11a Ce2 O12c 2_545 . 2_545 68.06(9) yes
O11a Ce2 O82c 2_545 . 3_575 153.17(10) yes
O11a Ce2 O1w 2_545 . . 78.65(10) yes
O81b Ce2 O12c . . 2_545 113.98(9) yes
O81b Ce2 O82c . . 3_575 84.35(10) yes
O81b Ce2 O1w . . . 81.07(10) yes
O12c Ce2 O82c 2_545 . 3_575 138.76(9) yes
O12c Ce2 O1w 2_545 . . 140.47(9) yes
O82c Ce2 O1w 3_575 . . 76.11(9) yes
Ce1 O12a Ce2 . . . 102.64(9) yes
Ce1 O12a O11b . . . 58.50(8) yes
Ce1 O12a O81a . . . 128.04(12) yes
Ce1 O12a O11a . . . 97.89(12) yes
Ce1 O12a O12c . . 2_545 52.88(7) yes
Ce1 O12a O82c . . 3_575 129.92(12) yes
Ce1 O12a C1aa . . . 124.2(2) yes
Ce1 O12a C2aa . . . 147.86(17) yes
Ce1 O12a C7aa . . . 149.85(15) yes
Ce1 O12a C8aa . . . 130.99(16) yes
Ce2 O12a O11b . . . 53.74(7) yes
Ce2 O12a O81a . . . 53.45(8) yes
Ce2 O12a O11a . . . 128.67(14) yes
Ce2 O12a O12c . . 2_545 60.62(8) yes
Ce2 O12a O82c . . 3_575 50.89(7) yes
Ce2 O12a C1aa . . . 124.5(2) yes
Ce2 O12a C2aa . . . 109.49(16) yes
Ce2 O12a C7aa . . . 95.48(13) yes
Ce2 O12a C8aa . . . 79.61(13) yes
O11b O12a O81a . . . 105.37(11) yes
O11b O12a O11a . . . 103.20(13) yes
O11b O12a O12c . . 2_545 55.86(9) yes
O11b O12a O82c . . 3_575 73.16(10) yes
O11b O12a C1aa . . . 127.7(2) yes
O11b O12a C2aa . . . 145.17(17) yes
O11b O12a C7aa . . . 147.93(15) yes
O11b O12a C8aa . . . 130.97(15) yes
O81a O12a O11a . . . 133.74(15) yes
O81a O12a O12c . . 2_545 76.67(10) yes
O81a O12a O82c . . 3_575 74.48(10) yes
O81a O12a C1aa . . . 104.9(2) yes
O81a O12a C2aa . . . 74.81(15) yes
O81a O12a C7aa . . . 49.24(12) yes
O81a O12a C8aa . . . 26.20(12) yes
O11a O12a O12c . . 2_545 149.25(15) yes
O11a O12a O82c . . 3_575 80.05(12) yes
O11a O12a C1aa . . . 30.21(18) yes
O11a O12a C2aa . . . 61.10(15) yes
O11a O12a C7aa . . . 89.04(15) yes
O11a O12a C8aa . . . 118.98(17) yes
O12c O12a O82c 2_545 . 3_575 110.09(12) yes
O12c O12a C1aa 2_545 . . 174.6(2) yes
O12c O12a C2aa 2_545 . . 148.99(17) yes
O12c O12a C7aa 2_545 . . 120.83(14) yes
O12c O12a C8aa 2_545 . . 90.65(14) yes
O82c O12a C1aa 3_575 . . 75.2(2) yes
O82c O12a C2aa 3_575 . . 73.50(15) yes
O82c O12a C7aa 3_575 . . 80.13(14) yes
O82c O12a C8aa 3_575 . . 89.82(15) yes
C1aa O12a C2aa . . . 30.9(2) yes
C1aa O12a C7aa . . . 58.9(2) yes
C1aa O12a C8aa . . . 88.9(2) yes
C2aa O12a C7aa . . . 28.16(15) yes
C2aa O12a C8aa . . . 58.34(17) yes
C7aa O12a C8aa . . . 30.18(15) yes
Ce1 O11b Ce2 . . . 98.99(9) yes
Ce1 O11b O12a . . . 54.54(7) yes
Ce1 O11b O12b . . . 60.29(10) yes
Ce1 O11b O81b . . . 150.76(13) yes
Ce1 O11b O12c . . 2_545 53.52(8) yes
Ce1 O11b C1ab . . . 89.11(19) yes
Ce1 O11b C2ab . . . 120.38(16) yes
Ce1 O11b C7ab . . . 148.82(15) yes
Ce1 O11b C8ab . . . 175.08(16) yes
Ce2 O11b O12a . . . 53.40(7) yes
Ce2 O11b O12b . . . 136.93(15) yes
Ce2 O11b O81b . . . 52.62(8) yes
Ce2 O11b O12c . . 2_545 62.87(8) yes
Ce2 O11b C1ab . . . 136.4(2) yes
Ce2 O11b C2ab . . . 117.25(16) yes
Ce2 O11b C7ab . . . 98.48(14) yes
Ce2 O11b C8ab . . . 77.40(14) yes
O12a O11b O12b . . . 114.28(14) yes
O12a O11b O81b . . . 102.72(12) yes
O12a O11b O12c . . 2_545 60.99(10) yes
O12a O11b C1ab . . . 142.1(2) yes
O12a O11b C2ab . . . 162.84(17) yes
O12a O11b C7ab . . . 151.37(15) yes
O12a O11b C8ab . . . 123.95(16) yes
O12b O11b O81b . . . 133.41(15) yes
O12b O11b O12c . . 2_545 75.26(12) yes
O12b O11b C1ab . . . 28.93(18) yes
O12b O11b C2ab . . . 60.92(16) yes
O12b O11b C7ab . . . 89.56(16) yes
O12b O11b C8ab . . . 120.20(18) yes
O81b O11b O12c . . 2_545 101.05(12) yes
O81b O11b C1ab . . . 106.8(2) yes
O81b O11b C2ab . . . 75.29(15) yes
O81b O11b C7ab . . . 48.92(13) yes
O81b O11b C8ab . . . 25.08(13) yes
O12c O11b C1ab 2_545 . . 90.0(2) yes
O12c O11b C2ab 2_545 . . 102.33(16) yes
O12c O11b C7ab 2_545 . . 114.56(15) yes
O12c O11b C8ab 2_545 . . 121.57(16) yes
C1ab O11b C2ab . . . 32.2(2) yes
C1ab O11b C7ab . . . 60.7(2) yes
C1ab O11b C8ab . . . 91.3(2) yes
C2ab O11b C7ab . . . 28.71(16) yes
C2ab O11b C8ab . . . 59.46(17) yes
C7ab O11b C8ab . . . 30.75(15) yes
Ce1 O12b O11b . . . 70.78(11) yes
Ce1 O12b O82a . . 2_555 55.70(8) yes
Ce1 O12b H6aa . . 2_555 109.84(12) yes
Ce1 O12b C1ab . . . 101.2(2) yes
Ce1 O12b C2ab . . . 133.82(17) yes
Ce1 O12b C3ab . . . 160.85(17) yes
Ce1 O12b H3ab . . . 165.21(16) yes
Ce1 O12b H3ac . . 2_545 95.64(11) yes
O11b O12b O82a . . 2_555 106.30(14) yes
O11b O12b H6aa . . 2_555 117.73(15) yes
O11b O12b C1ab . . . 30.57(19) yes
O11b O12b C2ab . . . 64.15(16) yes
O11b O12b C3ab . . . 94.24(17) yes
O11b O12b H3ab . . . 115.17(16) yes
O11b O12b H3ac . . 2_545 91.75(14) yes
O82a O12b H6aa 2_555 . 2_555 55.59(10) yes
O82a O12b C1ab 2_555 . . 128.7(2) yes
O82a O12b C2ab 2_555 . . 147.65(19) yes
O82a O12b C3ab 2_555 . . 142.77(17) yes
O82a O12b H3ab 2_555 . . 129.83(15) yes
O82a O12b H3ac 2_555 . 2_545 135.68(14) yes
H6aa O12b C1ab 2_555 . . 110.0(2) yes
H6aa O12b C2ab 2_555 . . 99.69(17) yes
H6aa O12b C3ab 2_555 . . 87.46(15) yes
H6aa O12b H3ab 2_555 . . 80.03(13) yes
H6aa O12b H3ac 2_555 . 2_545 145.70(14) yes
C1ab O12b C2ab . . . 33.8(2) yes
C1ab O12b C3ab . . . 63.9(2) yes
C1ab O12b H3ab . . . 84.9(2) yes
C1ab O12b H3ac . . 2_545 86.1(2) yes
C2ab O12b C3ab . . . 30.14(16) yes
C2ab O12b H3ab . . . 51.18(15) yes
C2ab O12b H3ac . . 2_545 76.65(16) yes
C3ab O12b H3ab . . . 21.05(14) yes
C3ab O12b H3ac . . 2_545 72.33(15) yes
H3ab O12b H3ac . . 2_545 71.19(13) yes
Ce1 O81a Ce2 2_545 . . 121.22(11) yes
Ce1 O81a O12a 2_545 . . 130.73(12) yes
Ce1 O81a O11c 2_545 . 2_545 51.01(7) yes
Ce1 O81a O82a 2_545 . . 63.40(10) yes
Ce1 O81a O1w 2_545 . . 109.52(11) yes
Ce1 O81a C7aa 2_545 . . 122.21(17) yes
Ce1 O81a C8aa 2_545 . . 92.3(3) yes
Ce2 O81a O12a . . . 55.52(8) yes
Ce2 O81a O11c . . 2_545 85.35(10) yes
Ce2 O81a O82a . . . 142.41(15) yes
Ce2 O81a O1w . . . 56.86(8) yes
Ce2 O81a C7aa . . . 112.46(16) yes
Ce2 O81a C8aa . . . 130.4(3) yes
O12a O81a O11c . . 2_545 81.25(10) yes
O12a O81a O82a . . . 92.02(13) yes
O12a O81a O1w . . . 104.95(12) yes
O12a O81a C7aa . . . 66.95(14) yes
O12a O81a C8aa . . . 75.0(3) yes
O11c O81a O82a 2_545 . . 69.92(12) yes
O11c O81a O1w 2_545 . . 121.02(12) yes
O11c O81a C7aa 2_545 . . 119.11(17) yes
O11c O81a C8aa 2_545 . . 90.9(3) yes
O82a O81a O1w . . . 160.73(15) yes
O82a O81a C7aa . . . 61.36(16) yes
O82a O81a C8aa . . . 29.2(3) yes
O1w O81a C7aa . . . 116.82(18) yes
O1w O81a C8aa . . . 147.9(3) yes
C7aa O81a C8aa . . . 32.7(3) yes
Ce2 O11a O12a 2_555 . . 129.96(15) yes
Ce2 O11a O12c 2_555 . . 62.07(8) yes
Ce2 O11a C1aa 2_555 . . 158.0(2) yes
Ce2 O11a C2aa 2_555 . . 161.89(18) yes
Ce2 O11a C3aa 2_555 . . 132.96(16) yes
Ce2 O11a H3aa 2_555 . . 111.77(14) yes
Ce2 O11a C1ac 2_555 . . 82.40(11) yes
O12a O11a O12c . . . 119.95(15) yes
O12a O11a C1aa . . . 29.39(17) yes
O12a O11a C2aa . . . 64.14(15) yes
O12a O11a C3aa . . . 94.61(16) yes
O12a O11a H3aa . . . 115.50(16) yes
O12a O11a C1ac . . . 95.73(14) yes
O12c O11a C1aa . . . 128.1(2) yes
O12c O11a C2aa . . . 124.43(17) yes
O12c O11a C3aa . . . 112.43(16) yes
O12c O11a H3aa . . . 102.51(14) yes
O12c O11a C1ac . . . 25.29(9) yes
C1aa O11a C2aa . . . 34.8(2) yes
C1aa O11a C3aa . . . 65.3(2) yes
C1aa O11a H3aa . . . 86.4(2) yes
C1aa O11a C1ac . . . 103.6(2) yes
C2aa O11a C3aa . . . 30.59(16) yes
C2aa O11a H3aa . . . 51.81(15) yes
C2aa O11a C1ac . . . 109.35(18) yes
C3aa O11a H3aa . . . 21.29(14) yes
C3aa O11a C1ac . . . 110.83(17) yes
H3aa O11a C1ac . . . 110.33(15) yes
Ce1 O11c O81a . . 2_555 57.78(8) yes
Ce1 O11c O12c . . . 138.65(15) yes
Ce1 O11c O81c . . . 55.51(8) yes
Ce1 O11c C1ac . . . 144.7(2) yes
Ce1 O11c C2ac . . . 124.08(16) yes
Ce1 O11c C7ac . . . 102.59(14) yes
Ce1 O11c C8ac . . . 80.83(14) yes
O81a O11c O12c 2_555 . . 87.04(13) yes
O81a O11c O81c 2_555 . . 111.84(12) yes
O81a O11c C1ac 2_555 . . 111.6(2) yes
O81a O11c C2ac 2_555 . . 132.99(18) yes
O81a O11c C7ac 2_555 . . 143.28(16) yes
O81a O11c C8ac 2_555 . . 137.43(16) yes
O12c O11c O81c . . . 140.18(15) yes
O12c O11c C1ac . . . 28.71(18) yes
O12c O11c C2ac . . . 63.35(16) yes
O12c O11c C7ac . . . 93.28(16) yes
O12c O11c C8ac . . . 124.64(18) yes
O81c O11c C1ac . . . 113.8(2) yes
O81c O11c C2ac . . . 79.03(15) yes
O81c O11c C7ac . . . 50.43(13) yes
O81c O11c C8ac . . . 25.65(13) yes
C1ac O11c C2ac . . . 35.0(2) yes
C1ac O11c C7ac . . . 64.8(2) yes
C1ac O11c C8ac . . . 95.9(2) yes
C2ac O11c C7ac . . . 29.94(16) yes
C2ac O11c C8ac . . . 61.67(18) yes
C7ac O11c C8ac . . . 31.88(16) yes
Ce2 O81b O11b . . . 56.73(9) yes
Ce2 O81b O82b . . . 125.57(17) yes
Ce2 O81b C7ab . . . 119.23(18) yes
Ce2 O81b C8ab . . . 129.4(3) yes
O11b O81b O82b . . . 82.11(14) yes
O11b O81b C7ab . . . 67.03(16) yes
O11b O81b C8ab . . . 73.6(3) yes
O82b O81b C7ab . . . 60.90(17) yes
O82b O81b C8ab . . . 28.1(3) yes
C7ab O81b C8ab . . . 32.8(3) yes
Ce1 O12c Ce2 2_555 . 2_555 99.63(9) yes
Ce1 O12c O12a 2_555 . 2_555 57.70(8) yes
Ce1 O12c O11b 2_555 . 2_555 63.16(8) yes
Ce1 O12c O11a 2_555 . . 147.75(13) yes
Ce1 O12c O11c 2_555 . . 125.24(14) yes
Ce1 O12c C1ac 2_555 . . 135.9(2) yes
Ce1 O12c C2ac 2_555 . . 137.74(17) yes
Ce1 O12c C3ac 2_555 . . 124.57(15) yes
Ce1 O12c H3ac 2_555 . . 110.19(13) yes
Ce2 O12c O12a 2_555 . 2_555 52.19(7) yes
Ce2 O12c O11b 2_555 . 2_555 54.13(8) yes
Ce2 O12c O11a 2_555 . . 49.86(7) yes
Ce2 O12c O11c 2_555 . . 94.44(12) yes
Ce2 O12c C1ac 2_555 . . 113.2(2) yes
Ce2 O12c C2ac 2_555 . . 122.34(16) yes
Ce2 O12c C3ac 2_555 . . 120.55(15) yes
Ce2 O12c H3ac 2_555 . . 114.99(13) yes
O12a O12c O11b 2_555 . 2_555 63.14(10) yes
O12a O12c O11a 2_555 . . 99.17(11) yes
O12a O12c O11c 2_555 . . 94.10(13) yes
O12a O12c C1ac 2_555 . . 123.1(2) yes
O12a O12c C2ac 2_555 . . 154.93(17) yes
O12a O12c C3ac 2_555 . . 171.79(16) yes
O12a O12c H3ac 2_555 . . 153.68(15) yes
O11b O12c O11a 2_555 . . 87.00(11) yes
O11b O12c O11c 2_555 . . 147.99(16) yes
O11b O12c C1ac 2_555 . . 160.9(2) yes
O11b O12c C2ac 2_555 . . 137.58(17) yes
O11b O12c C3ac 2_555 . . 110.04(15) yes
O11b O12c H3ac 2_555 . . 90.61(13) yes
O11a O12c O11c . . . 74.12(12) yes
O11a O12c C1ac . . . 74.4(2) yes
O11a O12c C2ac . . . 72.74(15) yes
O11a O12c C3ac . . . 75.30(14) yes
O11a O12c H3ac . . . 80.30(12) yes
O11c O12c C1ac . . . 29.14(18) yes
O11c O12c C2ac . . . 60.98(15) yes
O11c O12c C3ac . . . 90.22(16) yes
O11c O12c H3ac . . . 110.77(15) yes
C1ac O12c C2ac . . . 32.2(2) yes
C1ac O12c C3ac . . . 61.7(2) yes
C1ac O12c H3ac . . . 82.4(2) yes
C2ac O12c C3ac . . . 29.50(16) yes
C2ac O12c H3ac . . . 50.11(15) yes
C3ac O12c H3ac . . . 20.62(13) yes
Ce1 O81c O11c . . . 54.12(8) yes
Ce1 O81c O82c . . . 122.63(14) yes
Ce1 O81c O1w . . 8_564 115.55(13) yes
Ce1 O81c C7ac . . . 114.50(17) yes
Ce1 O81c C8ac . . . 123.7(3) yes
O11c O81c O82c . . . 81.04(12) yes
O11c O81c O1w . . 8_564 141.59(14) yes
O11c O81c C7ac . . . 64.55(15) yes
O11c O81c C8ac . . . 70.5(3) yes
O82c O81c O1w . . 8_564 76.78(12) yes
O82c O81c C7ac . . . 61.29(16) yes
O82c O81c C8ac . . . 28.9(3) yes
O1w O81c C7ac 8_564 . . 126.59(18) yes
O1w O81c C8ac 8_564 . . 101.0(3) yes
C7ac O81c C8ac . . . 32.3(3) yes
Ce2 O82c O12a 3_574 . 3_574 54.84(8) yes
Ce2 O82c O81c 3_574 . . 131.21(15) yes
Ce2 O82c C1aa 3_574 . 3_574 78.91(10) yes
Ce2 O82c C7ac 3_574 . . 143.70(18) yes
Ce2 O82c C8ac 3_574 . . 147.6(3) yes
O12a O82c O81c 3_574 . . 137.38(15) yes
O12a O82c C1aa 3_574 . 3_574 24.69(9) yes
O12a O82c C7ac 3_574 . . 143.64(18) yes
O12a O82c C8ac 3_574 . . 153.8(3) yes
O81c O82c C1aa . . 3_574 128.00(15) yes
O81c O82c C7ac . . . 62.90(16) yes
O81c O82c C8ac . . . 27.2(3) yes
C1aa O82c C7ac 3_574 . . 121.26(18) yes
C1aa O82c C8ac 3_574 . . 132.2(3) yes
C7ac O82c C8ac . . . 35.7(3) yes
Ce1 O82a O12b 2_545 . 2_545 54.70(8) yes
Ce1 O82a O81a 2_545 . . 66.38(10) yes
Ce1 O82a O82b 2_545 . 8_564 50.68(8) yes
Ce1 O82a C6aa 2_545 . . 127.73(16) yes
Ce1 O82a C7aa 2_545 . . 127.32(17) yes
Ce1 O82a C8aa 2_545 . . 96.3(3) yes
Ce1 O82a H6aa 2_545 . . 115.88(12) yes
Ce1 O82a H6ab 2_545 . 8_564 106.00(11) yes
O12b O82a O81a 2_545 . . 76.35(12) yes
O12b O82a O82b 2_545 . 8_564 64.53(10) yes
O12b O82a C6aa 2_545 . . 79.56(14) yes
O12b O82a C7aa 2_545 . . 97.13(17) yes
O12b O82a C8aa 2_545 . . 89.7(3) yes
O12b O82a H6aa 2_545 . . 62.79(11) yes
O12b O82a H6ab 2_545 . 8_564 77.74(11) yes
O81a O82a O82b . . 8_564 116.80(14) yes
O81a O82a C6aa . . . 80.54(16) yes
O81a O82a C7aa . . . 63.80(16) yes
O81a O82a C8aa . . . 30.3(3) yes
O81a O82a H6aa . . . 87.55(14) yes
O81a O82a H6ab . . 8_564 152.08(15) yes
O82b O82a C6aa 8_564 . . 132.64(16) yes
O82b O82a C7aa 8_564 . . 159.42(18) yes
O82b O82a C8aa 8_564 . . 145.6(3) yes
O82b O82a H6aa 8_564 . . 112.79(13) yes
O82b O82a H6ab 8_564 . 8_564 59.17(10) yes
C6aa O82a C7aa . . . 28.02(16) yes
C6aa O82a C8aa . . . 55.8(3) yes
C6aa O82a H6aa . . . 20.03(13) yes
C6aa O82a H6ab . . 8_564 84.72(15) yes
C7aa O82a C8aa . . . 34.1(3) yes
C7aa O82a H6aa . . . 47.26(15) yes
C7aa O82a H6ab . . 8_564 109.73(17) yes
C8aa O82a H6aa . . . 69.4(3) yes
C8aa O82a H6ab . . 8_564 140.3(3) yes
H6aa O82a H6ab . . 8_564 71.37(11) yes
Ce1 O82b O81b 3_575 . . 101.95(14) yes
Ce1 O82b O82a 3_575 . 8_565 55.69(8) yes
Ce1 O82b C7ab 3_575 . . 151.19(19) yes
Ce1 O82b C8ab 3_575 . . 124.8(3) yes
Ce1 O82b H6ab 3_575 . . 111.68(13) yes
O81b O82b O82a . . 8_565 73.14(13) yes
O81b O82b C7ab . . . 62.75(17) yes
O81b O82b C8ab . . . 26.4(3) yes
O81b O82b H6ab . . . 79.54(14) yes
O82a O82b C7ab 8_565 . . 95.61(17) yes
O82a O82b C8ab 8_565 . . 81.0(3) yes
O82a O82b H6ab 8_565 . . 60.32(10) yes
C7ab O82b C8ab . . . 36.3(3) yes
C7ab O82b H6ab . . . 44.40(15) yes
C8ab O82b H6ab . . . 60.8(3) yes
Ce2 O1w O81a . . . 54.23(8) yes
Ce2 O1w O81c . . 8_565 130.39(13) yes
O81a O1w O81c . . 8_565 157.94(14) yes
O12a C1aa O11a . . . 120.4(3) yes
O12a C1aa O82c . . 3_575 80.1(2) yes
O12a C1aa C2aa . . . 123.6(3) yes
O12a C1aa C3aa . . . 152.6(3) yes
O12a C1aa C7aa . . . 96.2(2) yes
O12a C1aa H3aa . . . 171.8(3) yes
O11a C1aa O82c . . 3_575 99.8(2) yes
O11a C1aa C2aa . . . 115.9(3) yes
O11a C1aa C3aa . . . 86.7(2) yes
O11a C1aa C7aa . . . 143.3(3) yes
O11a C1aa H3aa . . . 64.5(2) yes
O82c C1aa C2aa 3_575 . . 89.3(2) yes
O82c C1aa C3aa 3_575 . . 92.08(17) yes
O82c C1aa C7aa 3_575 . . 88.37(17) yes
O82c C1aa H3aa 3_575 . . 92.80(14) yes
C2aa C1aa C3aa . . . 29.4(2) yes
C2aa C1aa C7aa . . . 27.8(2) yes
C2aa C1aa H3aa . . . 51.7(2) yes
C3aa C1aa C7aa . . . 57.16(18) yes
C3aa C1aa H3aa . . . 22.35(14) yes
C7aa C1aa H3aa . . . 79.51(16) yes
O12a C2aa O11a . . . 54.77(14) yes
O12a C2aa C1aa . . . 25.47(17) yes
O12a C2aa C3aa . . . 143.9(4) yes
O12a C2aa C4aa . . . 173.1(3) yes
O12a C2aa C5aa . . . 157.0(3) yes
O12a C2aa C6aa . . . 127.4(3) yes
O12a C2aa C7aa . . . 97.2(3) yes
O12a C2aa C8aa . . . 68.75(18) yes
O12a C2aa H3aa . . . 119.0(2) yes
O11a C2aa C1aa . . . 29.31(17) yes
O11a C2aa C3aa . . . 89.5(3) yes
O11a C2aa C4aa . . . 118.5(3) yes
O11a C2aa C5aa . . . 148.1(3) yes
O11a C2aa C6aa . . . 173.7(3) yes
O11a C2aa C7aa . . . 151.1(4) yes
O11a C2aa C8aa . . . 123.0(2) yes
O11a C2aa H3aa . . . 64.68(17) yes
C1aa C2aa C3aa . . . 118.7(4) yes
C1aa C2aa C4aa . . . 147.8(3) yes
C1aa C2aa C5aa . . . 176.3(3) yes
C1aa C2aa C6aa . . . 152.4(3) yes
C1aa C2aa C7aa . . . 122.4(4) yes
C1aa C2aa C8aa . . . 93.9(3) yes
C1aa C2aa H3aa . . . 93.8(3) yes
C3aa C2aa C4aa . . . 29.2(3) yes
C3aa C2aa C5aa . . . 59.0(3) yes
C3aa C2aa C6aa . . . 88.7(3) yes
C3aa C2aa C7aa . . . 118.8(4) yes
C3aa C2aa C8aa . . . 147.3(4) yes
C3aa C2aa H3aa . . . 25.0(2) yes
C4aa C2aa C5aa . . . 29.8(2) yes
C4aa C2aa C6aa . . . 59.5(2) yes
C4aa C2aa C7aa . . . 89.6(3) yes
C4aa C2aa C8aa . . . 118.1(3) yes
C4aa C2aa H3aa . . . 54.2(2) yes
C5aa C2aa C6aa . . . 29.65(19) yes
C5aa C2aa C7aa . . . 59.8(3) yes
C5aa C2aa C8aa . . . 88.3(2) yes
C5aa C2aa H3aa . . . 84.0(2) yes
C6aa C2aa C7aa . . . 30.1(3) yes
C6aa C2aa C8aa . . . 58.6(2) yes
C6aa C2aa H3aa . . . 113.6(3) yes
C7aa C2aa C8aa . . . 28.5(3) yes
C7aa C2aa H3aa . . . 143.8(4) yes
C8aa C2aa H3aa . . . 172.3(3) yes
O11a C3aa C1aa . . . 28.05(11) yes
O11a C3aa C2aa . . . 59.9(3) yes
O11a C3aa C4aa . . . 174.9(4) yes
O11a C3aa C5aa . . . 150.5(3) yes
O11a C3aa C6aa . . . 120.7(2) yes
O11a C3aa C7aa . . . 90.6(2) yes
O11a C3aa H3aa . . . 59.7(3) yes
O11a C3aa H4aa . . . 153.7(3) yes
O11a C3aa H6ac . . 3_575 87.82(17) yes
C1aa C3aa C2aa . . . 31.9(2) yes
C1aa C3aa C4aa . . . 153.2(4) yes
C1aa C3aa C5aa . . . 122.9(3) yes
C1aa C3aa C6aa . . . 92.9(2) yes
C1aa C3aa C7aa . . . 62.66(19) yes
C1aa C3aa H3aa . . . 87.4(4) yes
C1aa C3aa H4aa . . . 177.4(3) yes
C1aa C3aa H6ac . . 3_575 95.03(19) yes
C2aa C3aa C4aa . . . 121.4(5) yes
C2aa C3aa C5aa . . . 91.1(3) yes
C2aa C3aa C6aa . . . 61.1(3) yes
C2aa C3aa C7aa . . . 30.8(3) yes
C2aa C3aa H3aa . . . 119.3(5) yes
C2aa C3aa H4aa . . . 146.1(4) yes
C2aa C3aa H6ac . . 3_575 104.1(3) yes
C4aa C3aa C5aa . . . 30.3(3) yes
C4aa C3aa C6aa . . . 60.3(3) yes
C4aa C3aa C7aa . . . 90.6(4) yes
C4aa C3aa H3aa . . . 119.3(5) yes
C4aa C3aa H4aa . . . 24.7(3) yes
C4aa C3aa H6ac . . 3_575 96.4(4) yes
C5aa C3aa C6aa . . . 30.01(19) yes
C5aa C3aa C7aa . . . 60.3(2) yes
C5aa C3aa H3aa . . . 149.6(5) yes
C5aa C3aa H4aa . . . 55.0(2) yes
C5aa C3aa H6ac . . 3_575 106.1(3) yes
C6aa C3aa C7aa . . . 30.31(17) yes
C6aa C3aa H3aa . . . 179.5(4) yes
C6aa C3aa H4aa . . . 85.0(2) yes
C6aa C3aa H6ac . . 3_575 111.6(2) yes
C7aa C3aa H3aa . . . 150.1(4) yes
C7aa C3aa H4aa . . . 115.3(3) yes
C7aa C3aa H6ac . . 3_575 110.6(2) yes
H3aa C3aa H4aa . . . 94.6(4) yes
H3aa C3aa H6ac . . 3_575 68.7(4) yes
H4aa C3aa H6ac . . 3_575 87.2(2) yes
C2aa C4aa C3aa . . . 29.4(3) yes
C2aa C4aa C5aa . . . 90.2(4) yes
C2aa C4aa C6aa . . . 60.3(2) yes
C2aa C4aa C7aa . . . 30.30(17) yes
C2aa C4aa H3aa . . . 54.51(19) yes
C2aa C4aa H4aa . . . 149.6(5) yes
C2aa C4aa H5aa . . . 114.9(3) yes
C3aa C4aa C5aa . . . 119.7(5) yes
C3aa C4aa C6aa . . . 89.7(4) yes
C3aa C4aa C7aa . . . 59.7(3) yes
C3aa C4aa H3aa . . . 25.1(3) yes
C3aa C4aa H4aa . . . 120.2(6) yes
C3aa C4aa H5aa . . . 144.4(5) yes
C5aa C4aa C6aa . . . 29.9(3) yes
C5aa C4aa C7aa . . . 59.9(3) yes
C5aa C4aa H3aa . . . 144.7(4) yes
C5aa C4aa H4aa . . . 120.2(5) yes
C5aa C4aa H5aa . . . 24.7(3) yes
C6aa C4aa C7aa . . . 29.99(18) yes
C6aa C4aa H3aa . . . 114.8(3) yes
C6aa C4aa H4aa . . . 150.1(5) yes
C6aa C4aa H5aa . . . 54.6(2) yes
C7aa C4aa H3aa . . . 84.8(2) yes
C7aa C4aa H4aa . . . 179.7(5) yes
C7aa C4aa H5aa . . . 84.6(2) yes
H3aa C4aa H4aa . . . 95.1(4) yes
H3aa C4aa H5aa . . . 169.4(3) yes
H4aa C4aa H5aa . . . 95.5(4) yes
C2aa C5aa C3aa . . . 29.87(17) yes
C2aa C5aa C4aa . . . 59.9(3) yes
C2aa C5aa C6aa . . . 60.0(3) yes
C2aa C5aa C7aa . . . 30.26(17) yes
C2aa C5aa H4aa . . . 84.6(2) yes
C2aa C5aa H5aa . . . 179.8(6) yes
C2aa C5aa H6aa . . . 85.0(2) yes
C2aa C5aa H5ac . . 7_655 137.7(3) yes
C3aa C5aa C4aa . . . 30.1(3) yes
C3aa C5aa C6aa . . . 89.9(4) yes
C3aa C5aa C7aa . . . 60.1(2) yes
C3aa C5aa H4aa . . . 54.7(2) yes
C3aa C5aa H5aa . . . 150.1(5) yes
C3aa C5aa H6aa . . . 114.8(3) yes
C3aa C5aa H5ac . . 7_655 107.9(3) yes
C4aa C5aa C6aa . . . 119.9(5) yes
C4aa C5aa C7aa . . . 90.2(3) yes
C4aa C5aa H4aa . . . 24.6(3) yes
C4aa C5aa H5aa . . . 120.0(6) yes
C4aa C5aa H6aa . . . 144.9(4) yes
C4aa C5aa H5ac . . 7_655 77.8(3) yes
C6aa C5aa C7aa . . . 29.8(3) yes
C6aa C5aa H4aa . . . 144.6(4) yes
C6aa C5aa H5aa . . . 120.0(6) yes
C6aa C5aa H6aa . . . 25.0(3) yes
C6aa C5aa H5ac . . 7_655 162.1(4) yes
C7aa C5aa H4aa . . . 114.8(3) yes
C7aa C5aa H5aa . . . 149.8(5) yes
C7aa C5aa H6aa . . . 54.7(2) yes
C7aa C5aa H5ac . . 7_655 167.8(3) yes
H4aa C5aa H5aa . . . 95.4(4) yes
H4aa C5aa H6aa . . . 169.5(3) yes
H4aa C5aa H5ac . . 7_655 53.21(16) yes
H5aa C5aa H6aa . . . 95.1(5) yes
H5aa C5aa H5ac . . 7_655 42.2(3) yes
H6aa C5aa H5ac . . 7_655 137.3(3) yes
O82a C6aa C2aa . . . 81.9(2) yes
O82a C6aa C3aa . . . 110.6(2) yes
O82a C6aa C4aa . . . 138.4(3) yes
O82a C6aa C5aa . . . 160.7(5) yes
O82a C6aa C7aa . . . 53.4(3) yes
O82a C6aa C8aa . . . 25.02(16) yes
O82a C6aa H5aa . . . 156.1(3) yes
O82a C6aa H6aa . . . 69.4(4) yes
C2aa C6aa C3aa . . . 30.22(17) yes
C2aa C6aa C4aa . . . 60.2(2) yes
C2aa C6aa C5aa . . . 90.3(4) yes
C2aa C6aa C7aa . . . 30.5(3) yes
C2aa C6aa C8aa . . . 64.3(2) yes
C2aa C6aa H5aa . . . 115.1(3) yes
C2aa C6aa H6aa . . . 150.1(5) yes
C3aa C6aa C4aa . . . 29.99(17) yes
C3aa C6aa C5aa . . . 60.1(3) yes
C3aa C6aa C7aa . . . 60.7(3) yes
C3aa C6aa C8aa . . . 94.5(2) yes
C3aa C6aa H5aa . . . 84.9(2) yes
C3aa C6aa H6aa . . . 179.3(5) yes
C4aa C6aa C5aa . . . 30.1(3) yes
C4aa C6aa C7aa . . . 90.7(4) yes
C4aa C6aa C8aa . . . 124.5(3) yes
C4aa C6aa H5aa . . . 54.9(2) yes
C4aa C6aa H6aa . . . 149.7(5) yes
C5aa C6aa C7aa . . . 120.8(5) yes
C5aa C6aa C8aa . . . 154.6(4) yes
C5aa C6aa H5aa . . . 24.8(3) yes
C5aa C6aa H6aa . . . 119.6(5) yes
C7aa C6aa C8aa . . . 33.8(3) yes
C7aa C6aa H5aa . . . 145.6(4) yes
C7aa C6aa H6aa . . . 119.6(5) yes
C8aa C6aa H5aa . . . 178.9(4) yes
C8aa C6aa H6aa . . . 85.8(4) yes
H5aa C6aa H6aa . . . 94.8(4) yes
O12a C7aa O81a . . . 63.81(14) yes
O12a C7aa O82a . . . 87.03(18) yes
O12a C7aa C1aa . . . 24.96(10) yes
O12a C7aa C2aa . . . 54.6(3) yes
O12a C7aa C3aa . . . 84.99(19) yes
O12a C7aa C4aa . . . 114.7(2) yes
O12a C7aa C5aa . . . 144.5(3) yes
O12a C7aa C6aa . . . 174.0(4) yes
O12a C7aa C8aa . . . 70.6(3) yes
O12a C7aa H6aa . . . 161.2(3) yes
O81a C7aa O82a . . . 54.84(15) yes
O81a C7aa C1aa . . . 86.99(18) yes
O81a C7aa C2aa . . . 112.7(3) yes
O81a C7aa C3aa . . . 137.9(3) yes
O81a C7aa C4aa . . . 153.2(3) yes
O81a C7aa C5aa . . . 144.0(3) yes
O81a C7aa C6aa . . . 121.2(4) yes
O81a C7aa C8aa . . . 27.6(3) yes
O81a C7aa H6aa . . . 99.5(2) yes
O82a C7aa C1aa . . . 108.9(2) yes
O82a C7aa C2aa . . . 135.9(4) yes
O82a C7aa C3aa . . . 156.0(3) yes
O82a C7aa C4aa . . . 149.5(3) yes
O82a C7aa C5aa . . . 125.5(3) yes
O82a C7aa C6aa . . . 98.6(4) yes
O82a C7aa C8aa . . . 27.7(3) yes
O82a C7aa H6aa . . . 75.6(2) yes
C1aa C7aa C2aa . . . 29.8(2) yes
C1aa C7aa C3aa . . . 60.18(18) yes
C1aa C7aa C4aa . . . 89.8(2) yes
C1aa C7aa C5aa . . . 119.7(3) yes
C1aa C7aa C6aa . . . 149.1(4) yes
C1aa C7aa C8aa . . . 95.5(3) yes
C1aa C7aa H6aa . . . 173.5(3) yes
C2aa C7aa C3aa . . . 30.4(3) yes
C2aa C7aa C4aa . . . 60.1(3) yes
C2aa C7aa C5aa . . . 89.9(3) yes
C2aa C7aa C6aa . . . 119.4(5) yes
C2aa C7aa C8aa . . . 125.2(4) yes
C2aa C7aa H6aa . . . 144.2(4) yes
C3aa C7aa C4aa . . . 29.68(17) yes
C3aa C7aa C5aa . . . 59.6(2) yes
C3aa C7aa C6aa . . . 89.0(4) yes
C3aa C7aa C8aa . . . 155.6(4) yes
C3aa C7aa H6aa . . . 113.8(3) yes
C4aa C7aa C5aa . . . 29.88(19) yes
C4aa C7aa C6aa . . . 59.3(3) yes
C4aa C7aa C8aa . . . 174.7(4) yes
C4aa C7aa H6aa . . . 84.1(2) yes
C5aa C7aa C6aa . . . 29.5(3) yes
C5aa C7aa C8aa . . . 144.8(4) yes
C5aa C7aa H6aa . . . 54.3(2) yes
C6aa C7aa C8aa . . . 115.4(5) yes
C6aa C7aa H6aa . . . 24.8(3) yes
C8aa C7aa H6aa . . . 90.6(3) yes
Ce1 C8aa O12a 2_545 . . 119.02(19) yes
Ce1 C8aa O81a 2_545 . . 62.0(2) yes
Ce1 C8aa O82a 2_545 . . 59.0(2) yes
Ce1 C8aa C2aa 2_545 . . 169.9(2) yes
Ce1 C8aa C6aa 2_545 . . 130.4(2) yes
Ce1 C8aa C7aa 2_545 . . 160.5(3) yes
Ce1 C8aa H6aa 2_545 . . 107.84(18) yes
O12a C8aa O81a . . . 78.8(3) yes
O12a C8aa O82a . . . 124.5(4) yes
O12a C8aa C2aa . . . 52.91(15) yes
O12a C8aa C6aa . . . 110.0(2) yes
O12a C8aa C7aa . . . 79.2(3) yes
O12a C8aa H6aa . . . 132.8(2) yes
O81a C8aa O82a . . . 120.5(4) yes
O81a C8aa C2aa . . . 108.5(3) yes
O81a C8aa C6aa . . . 125.0(4) yes
O81a C8aa C7aa . . . 119.8(5) yes
O81a C8aa H6aa . . . 122.1(4) yes
O82a C8aa C2aa . . . 129.6(4) yes
O82a C8aa C6aa . . . 99.2(3) yes
O82a C8aa C7aa . . . 118.2(5) yes
O82a C8aa H6aa . . . 83.6(3) yes
C2aa C8aa C6aa . . . 57.1(2) yes
C2aa C8aa C7aa . . . 26.3(2) yes
C2aa C8aa H6aa . . . 79.91(19) yes
C6aa C8aa C7aa . . . 30.8(3) yes
C6aa C8aa H6aa . . . 22.79(16) yes
C7aa C8aa H6aa . . . 53.6(3) yes
O11a H3aa C1aa . . . 29.11(10) yes
O11a H3aa C2aa . . . 63.51(17) yes
O11a H3aa C3aa . . . 99.0(4) yes
O11a H3aa C4aa . . . 134.4(2) yes
O11a H3aa H4aa . . . 158.89(19) yes
O11a H3aa H6ac . . 3_575 100.21(15) yes
C1aa H3aa C2aa . . . 34.50(15) yes
C1aa H3aa C3aa . . . 70.2(3) yes
C1aa H3aa C4aa . . . 105.8(2) yes
C1aa H3aa H4aa . . . 130.68(17) yes
C1aa H3aa H6ac . . 3_575 96.15(15) yes
C2aa H3aa C3aa . . . 35.7(3) yes
C2aa H3aa C4aa . . . 71.3(2) yes
C2aa H3aa H4aa . . . 96.23(19) yes
C2aa H3aa H6ac . . 3_575 93.0(2) yes
C3aa H3aa C4aa . . . 35.6(3) yes
C3aa H3aa H4aa . . . 60.5(3) yes
C3aa H3aa H6ac . . 3_575 90.4(4) yes
C4aa H3aa H4aa . . . 24.90(18) yes
C4aa H3aa H6ac . . 3_575 87.6(2) yes
H4aa H3aa H6ac . . 3_575 86.00(15) yes
C3aa H4aa C4aa . . . 35.1(4) yes
C3aa H4aa C5aa . . . 70.3(2) yes
C3aa H4aa H3aa . . . 24.92(17) yes
C3aa H4aa H5aa . . . 95.0(2) yes
C3aa H4aa H4ac . . 7_655 133.6(2) yes
C3aa H4aa H5ac . . 7_655 153.5(2) yes
C4aa H4aa C5aa . . . 35.2(4) yes
C4aa H4aa H3aa . . . 60.0(4) yes
C4aa H4aa H5aa . . . 59.9(4) yes
C4aa H4aa H4ac . . 7_655 130.0(4) yes
C4aa H4aa H5ac . . 7_655 118.4(4) yes
C5aa H4aa H3aa . . . 95.2(2) yes
C5aa H4aa H5aa . . . 24.67(17) yes
C5aa H4aa H4ac . . 7_655 111.1(2) yes
C5aa H4aa H5ac . . 7_655 83.3(2) yes
H3aa H4aa H5aa . . . 119.87(17) yes
H3aa H4aa H4ac . . 7_655 124.57(17) yes
H3aa H4aa H5ac . . 7_655 177.14(19) yes
H5aa H4aa H4ac . . 7_655 94.36(15) yes
H5aa H4aa H5ac . . 7_655 58.64(13) yes
H4ac H4aa H5ac 7_655 . 7_655 58.29(13) yes
C4aa H5aa C5aa . . . 35.3(4) yes
C4aa H5aa C6aa . . . 70.5(2) yes
C4aa H5aa H4aa . . . 24.66(17) yes
C4aa H5aa H6aa . . . 95.3(2) yes
C4aa H5aa H5ac . . 7_655 85.9(2) yes
C5aa H5aa C6aa . . . 35.2(4) yes
C5aa H5aa H4aa . . . 59.9(4) yes
C5aa H5aa H6aa . . . 60.1(4) yes
C5aa H5aa H5ac . . 7_655 121.1(4) yes
C6aa H5aa H4aa . . . 95.1(2) yes
C6aa H5aa H6aa . . . 24.87(18) yes
C6aa H5aa H5ac . . 7_655 156.2(2) yes
H4aa H5aa H6aa . . . 120.00(17) yes
H4aa H5aa H5ac . . 7_655 61.25(13) yes
H6aa H5aa H5ac . . 7_655 177.6(2) yes
O12b H6aa O82a 2_545 . . 61.62(10) yes
O12b H6aa C5aa 2_545 . . 160.2(2) yes
O12b H6aa C6aa 2_545 . . 136.2(4) yes
O12b H6aa C7aa 2_545 . . 103.50(19) yes
O12b H6aa C8aa 2_545 . . 69.59(14) yes
O12b H6aa H5aa 2_545 . . 152.11(17) yes
O82a H6aa C5aa . . . 123.8(2) yes
O82a H6aa C6aa . . . 90.6(4) yes
O82a H6aa C7aa . . . 57.13(17) yes
O82a H6aa C8aa . . . 27.05(15) yes
O82a H6aa H5aa . . . 145.95(17) yes
C5aa H6aa C6aa . . . 35.4(4) yes
C5aa H6aa C7aa . . . 71.0(2) yes
C5aa H6aa C8aa . . . 106.8(2) yes
C5aa H6aa H5aa . . . 24.86(17) yes
C6aa H6aa C7aa . . . 35.6(4) yes
C6aa H6aa C8aa . . . 71.4(4) yes
C6aa H6aa H5aa . . . 60.3(4) yes
C7aa H6aa C8aa . . . 35.81(19) yes
C7aa H6aa H5aa . . . 95.9(2) yes
C8aa H6aa H5aa . . . 131.69(19) yes
O11b C1ab O12b . . . 120.5(3) yes
O11b C1ab C2ab . . . 120.2(3) yes
O11b C1ab C3ab . . . 149.2(3) yes
O11b C1ab C7ab . . . 92.8(2) yes
O11b C1ab H3ab . . . 169.3(3) yes
O12b C1ab C2ab . . . 118.8(3) yes
O12b C1ab C3ab . . . 89.4(3) yes
O12b C1ab C7ab . . . 146.6(3) yes
O12b C1ab H3ab . . . 67.1(2) yes
C2ab C1ab C3ab . . . 29.4(2) yes
C2ab C1ab C7ab . . . 27.8(2) yes
C2ab C1ab H3ab . . . 51.7(2) yes
C3ab C1ab C7ab . . . 57.16(18) yes
C3ab C1ab H3ab . . . 22.35(14) yes
C7ab C1ab H3ab . . . 79.51(17) yes
O11b C2ab O12b . . . 54.93(14) yes
O11b C2ab C1ab . . . 27.64(17) yes
O11b C2ab C3ab . . . 146.0(4) yes
O11b C2ab C4ab . . . 175.1(3) yes
O11b C2ab C5ab . . . 154.9(3) yes
O11b C2ab C6ab . . . 125.2(3) yes
O11b C2ab C7ab . . . 95.1(3) yes
O11b C2ab C8ab . . . 66.62(18) yes
O11b C2ab H3ab . . . 121.1(2) yes
O12b C2ab C1ab . . . 27.44(18) yes
O12b C2ab C3ab . . . 91.3(3) yes
O12b C2ab C4ab . . . 120.4(3) yes
O12b C2ab C5ab . . . 150.2(3) yes
O12b C2ab C6ab . . . 176.8(3) yes
O12b C2ab C7ab . . . 149.8(4) yes
O12b C2ab C8ab . . . 121.4(2) yes
O12b C2ab H3ab . . . 66.36(18) yes
C1ab C2ab C3ab . . . 118.7(4) yes
C1ab C2ab C4ab . . . 147.8(3) yes
C1ab C2ab C5ab . . . 176.3(3) yes
C1ab C2ab C6ab . . . 152.4(3) yes
C1ab C2ab C7ab . . . 122.4(4) yes
C1ab C2ab C8ab . . . 93.9(3) yes
C1ab C2ab H3ab . . . 93.8(3) yes
C3ab C2ab C4ab . . . 29.2(3) yes
C3ab C2ab C5ab . . . 59.0(3) yes
C3ab C2ab C6ab . . . 88.7(3) yes
C3ab C2ab C7ab . . . 118.8(5) yes
C3ab C2ab C8ab . . . 147.3(4) yes
C3ab C2ab H3ab . . . 25.0(3) yes
C4ab C2ab C5ab . . . 29.8(2) yes
C4ab C2ab C6ab . . . 59.5(2) yes
C4ab C2ab C7ab . . . 89.6(3) yes
C4ab C2ab C8ab . . . 118.1(3) yes
C4ab C2ab H3ab . . . 54.2(2) yes
C5ab C2ab C6ab . . . 29.65(19) yes
C5ab C2ab C7ab . . . 59.8(3) yes
C5ab C2ab C8ab . . . 88.3(2) yes
C5ab C2ab H3ab . . . 84.0(2) yes
C6ab C2ab C7ab . . . 30.1(3) yes
C6ab C2ab C8ab . . . 58.6(2) yes
C6ab C2ab H3ab . . . 113.6(3) yes
C7ab C2ab C8ab . . . 28.5(3) yes
C7ab C2ab H3ab . . . 143.8(4) yes
C8ab C2ab H3ab . . . 172.3(3) yes
O12b C3ab C1ab . . . 26.66(11) yes
O12b C3ab C2ab . . . 58.6(3) yes
O12b C3ab C4ab . . . 177.6(4) yes
O12b C3ab C5ab . . . 149.5(3) yes
O12b C3ab C6ab . . . 119.6(2) yes
O12b C3ab C7ab . . . 89.3(2) yes
O12b C3ab H3ab . . . 60.8(3) yes
O12b C3ab H4ab . . . 155.3(3) yes
C1ab C3ab C2ab . . . 31.9(3) yes
C1ab C3ab C4ab . . . 153.2(4) yes
C1ab C3ab C5ab . . . 122.9(3) yes
C1ab C3ab C6ab . . . 92.9(2) yes
C1ab C3ab C7ab . . . 62.66(19) yes
C1ab C3ab H3ab . . . 87.4(4) yes
C1ab C3ab H4ab . . . 177.4(3) yes
C2ab C3ab C4ab . . . 121.4(5) yes
C2ab C3ab C5ab . . . 91.1(4) yes
C2ab C3ab C6ab . . . 61.1(3) yes
C2ab C3ab C7ab . . . 30.8(3) yes
C2ab C3ab H3ab . . . 119.3(5) yes
C2ab C3ab H4ab . . . 146.1(4) yes
C4ab C3ab C5ab . . . 30.3(3) yes
C4ab C3ab C6ab . . . 60.3(3) yes
C4ab C3ab C7ab . . . 90.6(4) yes
C4ab C3ab H3ab . . . 119.3(5) yes
C4ab C3ab H4ab . . . 24.7(3) yes
C5ab C3ab C6ab . . . 30.01(19) yes
C5ab C3ab C7ab . . . 60.3(2) yes
C5ab C3ab H3ab . . . 149.6(5) yes
C5ab C3ab H4ab . . . 55.0(2) yes
C6ab C3ab C7ab . . . 30.31(18) yes
C6ab C3ab H3ab . . . 179.5(5) yes
C6ab C3ab H4ab . . . 85.0(2) yes
C7ab C3ab H3ab . . . 150.1(5) yes
C7ab C3ab H4ab . . . 115.3(3) yes
H3ab C3ab H4ab . . . 94.6(4) yes
C2ab C4ab C3ab . . . 29.4(3) yes
C2ab C4ab C5ab . . . 90.2(4) yes
C2ab C4ab C6ab . . . 60.3(2) yes
C2ab C4ab C7ab . . . 30.30(17) yes
C2ab C4ab H3ab . . . 54.5(2) yes
C2ab C4ab H4ab . . . 149.6(5) yes
C2ab C4ab H5ab . . . 114.9(3) yes
C3ab C4ab C5ab . . . 119.7(5) yes
C3ab C4ab C6ab . . . 89.7(4) yes
C3ab C4ab C7ab . . . 59.7(3) yes
C3ab C4ab H3ab . . . 25.1(3) yes
C3ab C4ab H4ab . . . 120.2(6) yes
C3ab C4ab H5ab . . . 144.4(4) yes
C5ab C4ab C6ab . . . 29.9(3) yes
C5ab C4ab C7ab . . . 59.9(3) yes
C5ab C4ab H3ab . . . 144.7(4) yes
C5ab C4ab H4ab . . . 120.2(6) yes
C5ab C4ab H5ab . . . 24.7(3) yes
C6ab C4ab C7ab . . . 29.99(18) yes
C6ab C4ab H3ab . . . 114.8(3) yes
C6ab C4ab H4ab . . . 150.1(5) yes
C6ab C4ab H5ab . . . 54.6(2) yes
C7ab C4ab H3ab . . . 84.8(2) yes
C7ab C4ab H4ab . . . 179.7(5) yes
C7ab C4ab H5ab . . . 84.6(2) yes
H3ab C4ab H4ab . . . 95.1(4) yes
H3ab C4ab H5ab . . . 169.4(3) yes
H4ab C4ab H5ab . . . 95.5(4) yes
C2ab C5ab C3ab . . . 29.87(17) yes
C2ab C5ab C4ab . . . 59.9(3) yes
C2ab C5ab C6ab . . . 60.0(3) yes
C2ab C5ab C7ab . . . 30.26(17) yes
C2ab C5ab H4ab . . . 84.6(2) yes
C2ab C5ab H5ab . . . 179.8(5) yes
C2ab C5ab H6ab . . . 85.0(2) yes
C3ab C5ab C4ab . . . 30.1(3) yes
C3ab C5ab C6ab . . . 89.9(4) yes
C3ab C5ab C7ab . . . 60.1(2) yes
C3ab C5ab H4ab . . . 54.7(2) yes
C3ab C5ab H5ab . . . 150.1(5) yes
C3ab C5ab H6ab . . . 114.8(3) yes
C4ab C5ab C6ab . . . 119.9(5) yes
C4ab C5ab C7ab . . . 90.2(4) yes
C4ab C5ab H4ab . . . 24.6(3) yes
C4ab C5ab H5ab . . . 120.0(6) yes
C4ab C5ab H6ab . . . 144.9(4) yes
C6ab C5ab C7ab . . . 29.8(3) yes
C6ab C5ab H4ab . . . 144.6(5) yes
C6ab C5ab H5ab . . . 120.0(6) yes
C6ab C5ab H6ab . . . 25.0(3) yes
C7ab C5ab H4ab . . . 114.8(3) yes
C7ab C5ab H5ab . . . 149.8(5) yes
C7ab C5ab H6ab . . . 54.7(2) yes
H4ab C5ab H5ab . . . 95.4(4) yes
H4ab C5ab H6ab . . . 169.5(3) yes
H5ab C5ab H6ab . . . 95.1(5) yes
C2ab C6ab C3ab . . . 30.22(17) yes
C2ab C6ab C4ab . . . 60.2(2) yes
C2ab C6ab C5ab . . . 90.3(4) yes
C2ab C6ab C7ab . . . 30.5(3) yes
C2ab C6ab C8ab . . . 64.3(2) yes
C2ab C6ab H5ab . . . 115.1(3) yes
C2ab C6ab H6ab . . . 150.1(5) yes
C3ab C6ab C4ab . . . 29.99(19) yes
C3ab C6ab C5ab . . . 60.1(3) yes
C3ab C6ab C7ab . . . 60.7(3) yes
C3ab C6ab C8ab . . . 94.5(2) yes
C3ab C6ab H5ab . . . 84.9(2) yes
C3ab C6ab H6ab . . . 179.3(5) yes
C4ab C6ab C5ab . . . 30.1(3) yes
C4ab C6ab C7ab . . . 90.7(4) yes
C4ab C6ab C8ab . . . 124.5(3) yes
C4ab C6ab H5ab . . . 54.9(2) yes
C4ab C6ab H6ab . . . 149.7(5) yes
C5ab C6ab C7ab . . . 120.8(5) yes
C5ab C6ab C8ab . . . 154.6(5) yes
C5ab C6ab H5ab . . . 24.8(3) yes
C5ab C6ab H6ab . . . 119.6(6) yes
C7ab C6ab C8ab . . . 33.8(3) yes
C7ab C6ab H5ab . . . 145.6(4) yes
C7ab C6ab H6ab . . . 119.6(6) yes
C8ab C6ab H5ab . . . 178.9(3) yes
C8ab C6ab H6ab . . . 85.8(4) yes
H5ab C6ab H6ab . . . 94.8(4) yes
O11b C7ab O81b . . . 64.05(15) yes
O11b C7ab O82b . . . 78.84(17) yes
O11b C7ab C1ab . . . 26.57(11) yes
O11b C7ab C2ab . . . 56.2(3) yes
O11b C7ab C3ab . . . 86.6(2) yes
O11b C7ab C4ab . . . 116.2(2) yes
O11b C7ab C5ab . . . 146.1(3) yes
O11b C7ab C6ab . . . 175.6(4) yes
O11b C7ab C8ab . . . 69.0(3) yes
O11b C7ab H6ab . . . 159.6(3) yes
O81b C7ab O82b . . . 56.35(16) yes
O81b C7ab C1ab . . . 89.0(2) yes
O81b C7ab C2ab . . . 115.0(4) yes
O81b C7ab C3ab . . . 140.2(3) yes
O81b C7ab C4ab . . . 154.5(3) yes
O81b C7ab C5ab . . . 143.1(3) yes
O81b C7ab C6ab . . . 119.5(4) yes
O81b C7ab C8ab . . . 25.9(2) yes
O81b C7ab H6ab . . . 97.5(2) yes
O82b C7ab C1ab . . . 100.4(2) yes
O82b C7ab C2ab . . . 126.4(4) yes
O82b C7ab C3ab . . . 146.7(3) yes
O82b C7ab C4ab . . . 148.4(3) yes
O82b C7ab C5ab . . . 129.9(3) yes
O82b C7ab C6ab . . . 105.3(4) yes
O82b C7ab C8ab . . . 30.4(2) yes
O82b C7ab H6ab . . . 83.5(2) yes
C1ab C7ab C2ab . . . 29.8(2) yes
C1ab C7ab C3ab . . . 60.18(19) yes
C1ab C7ab C4ab . . . 89.8(2) yes
C1ab C7ab C5ab . . . 119.7(3) yes
C1ab C7ab C6ab . . . 149.1(4) yes
C1ab C7ab C8ab . . . 95.5(3) yes
C1ab C7ab H6ab . . . 173.5(3) yes
C2ab C7ab C3ab . . . 30.4(3) yes
C2ab C7ab C4ab . . . 60.1(3) yes
C2ab C7ab C5ab . . . 89.9(3) yes
C2ab C7ab C6ab . . . 119.4(5) yes
C2ab C7ab C8ab . . . 125.2(5) yes
C2ab C7ab H6ab . . . 144.2(4) yes
C3ab C7ab C4ab . . . 29.68(18) yes
C3ab C7ab C5ab . . . 59.6(2) yes
C3ab C7ab C6ab . . . 89.0(4) yes
C3ab C7ab C8ab . . . 155.6(4) yes
C3ab C7ab H6ab . . . 113.8(3) yes
C4ab C7ab C5ab . . . 29.9(2) yes
C4ab C7ab C6ab . . . 59.3(3) yes
C4ab C7ab C8ab . . . 174.7(4) yes
C4ab C7ab H6ab . . . 84.1(2) yes
C5ab C7ab C6ab . . . 29.5(3) yes
C5ab C7ab C8ab . . . 144.8(4) yes
C5ab C7ab H6ab . . . 54.3(2) yes
C6ab C7ab C8ab . . . 115.4(5) yes
C6ab C7ab H6ab . . . 24.8(3) yes
C8ab C7ab H6ab . . . 90.6(3) yes
O11b C8ab O81b . . . 81.4(3) yes
O11b C8ab O82b . . . 106.7(3) yes
O11b C8ab C2ab . . . 53.92(16) yes
O11b C8ab C6ab . . . 111.0(2) yes
O11b C8ab C7ab . . . 80.2(3) yes
O11b C8ab H6ab . . . 133.8(2) yes
O81b C8ab O82b . . . 125.5(5) yes
O81b C8ab C2ab . . . 111.3(4) yes
O81b C8ab C6ab . . . 124.4(4) yes
O81b C8ab C7ab . . . 121.3(5) yes
O81b C8ab H6ab . . . 120.0(4) yes
O82b C8ab C2ab . . . 116.6(4) yes
O82b C8ab C6ab . . . 103.3(4) yes
O82b C8ab C7ab . . . 113.2(4) yes
O82b C8ab H6ab . . . 93.3(3) yes
C2ab C8ab C6ab . . . 57.1(2) yes
C2ab C8ab C7ab . . . 26.3(2) yes
C2ab C8ab H6ab . . . 79.9(2) yes
C6ab C8ab C7ab . . . 30.8(3) yes
C6ab C8ab H6ab . . . 22.79(16) yes
C7ab C8ab H6ab . . . 53.6(3) yes
O12b H3ab C1ab . . . 27.96(11) yes
O12b H3ab C2ab . . . 62.46(18) yes
O12b H3ab C3ab . . . 98.1(4) yes
O12b H3ab C4ab . . . 133.7(2) yes
O12b H3ab H3ab . . 7_555 129.71(17) yes
O12b H3ab H4ab . . . 158.51(19) yes
O12b H3ab H4ab . . 7_555 88.33(14) yes
C1ab H3ab C2ab . . . 34.50(16) yes
C1ab H3ab C3ab . . . 70.2(4) yes
C1ab H3ab C4ab . . . 105.8(2) yes
C1ab H3ab H3ab . . 7_555 157.35(18) yes
C1ab H3ab H4ab . . . 130.68(17) yes
C1ab H3ab H4ab . . 7_555 109.05(15) yes
C2ab H3ab C3ab . . . 35.7(3) yes
C2ab H3ab C4ab . . . 71.3(2) yes
C2ab H3ab H3ab . . 7_555 166.8(2) yes
C2ab H3ab H4ab . . . 96.2(2) yes
C2ab H3ab H4ab . . 7_555 130.9(2) yes
C3ab H3ab C4ab . . . 35.6(4) yes
C3ab H3ab H3ab . . 7_555 132.0(4) yes
C3ab H3ab H4ab . . . 60.5(3) yes
C3ab H3ab H4ab . . 7_555 140.4(4) yes
C4ab H3ab H3ab . . 7_555 96.6(2) yes
C4ab H3ab H4ab . . . 24.90(18) yes
C4ab H3ab H4ab . . 7_555 126.7(2) yes
H3ab H3ab H4ab 7_555 . . 71.77(14) yes
H3ab H3ab H4ab 7_555 . 7_555 52.36(12) yes
H4ab H3ab H4ab . . 7_555 109.52(16) yes
H4ab H3ab H4ab 7_555 . . 109.52(16) yes
C3ab H4ab C4ab . . . 35.1(4) yes
C3ab H4ab C5ab . . . 70.3(2) yes
C3ab H4ab H3ab . . . 24.92(17) yes
C3ab H4ab H3ab . . 7_555 80.70(19) yes
C3ab H4ab H5ab . . . 95.0(2) yes
C3ab H4ab H3ac . . 4_445 140.2(2) yes
C3ab H4ab H4ac . . 4_445 107.1(2) yes
C4ab H4ab C5ab . . . 35.2(4) yes
C4ab H4ab H3ab . . . 60.0(4) yes
C4ab H4ab H3ab . . 7_555 115.7(4) yes
C4ab H4ab H5ab . . . 59.9(4) yes
C4ab H4ab H3ac . . 4_445 154.3(4) yes
C4ab H4ab H4ac . . 4_445 102.8(4) yes
C5ab H4ab H3ab . . . 95.2(2) yes
C5ab H4ab H3ab . . 7_555 150.7(2) yes
C5ab H4ab H5ab . . . 24.67(18) yes
C5ab H4ab H3ac . . 4_445 134.8(2) yes
C5ab H4ab H4ac . . 4_445 93.9(2) yes
H3ab H4ab H3ab . . 7_555 55.87(12) yes
H3ab H4ab H5ab . . . 119.87(18) yes
H3ab H4ab H3ac . . 4_445 119.91(16) yes
H3ab H4ab H4ac . . 4_445 106.46(16) yes
H3ab H4ab H3ab 7_555 . . 55.87(12) yes
H3ab H4ab H5ab 7_555 . . 173.87(18) yes
H3ab H4ab H3ac 7_555 . 4_445 68.08(12) yes
H3ab H4ab H4ac 7_555 . 4_445 90.60(14) yes
H5ab H4ab H3ac . . 4_445 113.87(16) yes
H5ab H4ab H4ac . . 4_445 86.54(15) yes
H3ac H4ab H4ac 4_445 . 4_445 51.61(12) yes
C4ab H5ab C5ab . . . 35.3(4) yes
C4ab H5ab C6ab . . . 70.5(2) yes
C4ab H5ab H4ab . . . 24.66(17) yes
C4ab H5ab H6ab . . . 95.3(2) yes
C5ab H5ab C6ab . . . 35.2(4) yes
C5ab H5ab H4ab . . . 59.9(4) yes
C5ab H5ab H6ab . . . 60.1(4) yes
C6ab H5ab H4ab . . . 95.1(2) yes
C6ab H5ab H6ab . . . 24.87(18) yes
H4ab H5ab H6ab . . . 120.00(18) yes
O82a H6ab O82b 8_565 . . 60.51(10) yes
O82a H6ab C5ab 8_565 . . 169.7(2) yes
O82a H6ab C6ab 8_565 . . 137.1(4) yes
O82a H6ab C7ab 8_565 . . 101.96(19) yes
O82a H6ab C8ab 8_565 . . 66.41(15) yes
O82a H6ab H5ab 8_565 . . 160.41(17) yes
O82b H6ab C5ab . . . 117.0(2) yes
O82b H6ab C6ab . . . 84.4(4) yes
O82b H6ab C7ab . . . 52.06(17) yes
O82b H6ab C8ab . . . 25.90(14) yes
O82b H6ab H5ab . . . 138.84(17) yes
C5ab H6ab C6ab . . . 35.4(4) yes
C5ab H6ab C7ab . . . 71.0(2) yes
C5ab H6ab C8ab . . . 106.8(2) yes
C5ab H6ab H5ab . . . 24.86(19) yes
C6ab H6ab C7ab . . . 35.6(4) yes
C6ab H6ab C8ab . . . 71.4(4) yes
C6ab H6ab H5ab . . . 60.3(4) yes
C7ab H6ab C8ab . . . 35.81(19) yes
C7ab H6ab H5ab . . . 95.9(2) yes
C8ab H6ab H5ab . . . 131.7(2) yes
O11a C1ac O11c . . . 91.2(2) yes
O11a C1ac O12c . . . 80.3(2) yes
O11a C1ac C2ac . . . 88.5(2) yes
O11a C1ac C3ac . . . 81.87(17) yes
O11a C1ac C7ac . . . 93.55(17) yes
O11a C1ac H3ac . . . 79.20(13) yes
O11c C1ac O12c . . . 122.2(3) yes
O11c C1ac C2ac . . . 115.7(3) yes
O11c C1ac C3ac . . . 143.9(3) yes
O11c C1ac C7ac . . . 88.2(2) yes
O11c C1ac H3ac . . . 163.8(3) yes
O12c C1ac C2ac . . . 121.1(3) yes
O12c C1ac C3ac . . . 91.7(2) yes
O12c C1ac C7ac . . . 148.9(3) yes
O12c C1ac H3ac . . . 69.4(2) yes
C2ac C1ac C3ac . . . 29.4(2) yes
C2ac C1ac C7ac . . . 27.8(2) yes
C2ac C1ac H3ac . . . 51.7(2) yes
C3ac C1ac C7ac . . . 57.16(18) yes
C3ac C1ac H3ac . . . 22.35(14) yes
C7ac C1ac H3ac . . . 79.51(16) yes
O11c C2ac O12c . . . 55.67(14) yes
O11c C2ac C1ac . . . 29.30(17) yes
O11c C2ac C3ac . . . 146.8(4) yes
O11c C2ac C4ac . . . 171.2(3) yes
O11c C2ac C5ac . . . 152.1(3) yes
O11c C2ac C6ac . . . 123.1(3) yes
O11c C2ac C7ac . . . 93.4(3) yes
O11c C2ac C8ac . . . 65.29(18) yes
O11c C2ac H3ac . . . 122.4(2) yes
O12c C2ac C1ac . . . 26.68(17) yes
O12c C2ac C3ac . . . 92.1(3) yes
O12c C2ac C4ac . . . 121.2(3) yes
O12c C2ac C5ac . . . 151.0(3) yes
O12c C2ac C6ac . . . 177.1(3) yes
O12c C2ac C7ac . . . 149.0(4) yes
O12c C2ac C8ac . . . 120.6(2) yes
O12c C2ac H3ac . . . 67.12(18) yes
C1ac C2ac C3ac . . . 118.7(4) yes
C1ac C2ac C4ac . . . 147.8(3) yes
C1ac C2ac C5ac . . . 176.3(3) yes
C1ac C2ac C6ac . . . 152.4(3) yes
C1ac C2ac C7ac . . . 122.4(4) yes
C1ac C2ac C8ac . . . 93.9(3) yes
C1ac C2ac H3ac . . . 93.8(3) yes
C3ac C2ac C4ac . . . 29.2(3) yes
C3ac C2ac C5ac . . . 59.0(3) yes
C3ac C2ac C6ac . . . 88.7(3) yes
C3ac C2ac C7ac . . . 118.8(5) yes
C3ac C2ac C8ac . . . 147.3(4) yes
C3ac C2ac H3ac . . . 25.0(3) yes
C4ac C2ac C5ac . . . 29.8(2) yes
C4ac C2ac C6ac . . . 59.5(2) yes
C4ac C2ac C7ac . . . 89.6(3) yes
C4ac C2ac C8ac . . . 118.1(3) yes
C4ac C2ac H3ac . . . 54.2(2) yes
C5ac C2ac C6ac . . . 29.65(19) yes
C5ac C2ac C7ac . . . 59.8(3) yes
C5ac C2ac C8ac . . . 88.3(2) yes
C5ac C2ac H3ac . . . 84.0(2) yes
C6ac C2ac C7ac . . . 30.1(3) yes
C6ac C2ac C8ac . . . 58.6(2) yes
C6ac C2ac H3ac . . . 113.6(3) yes
C7ac C2ac C8ac . . . 28.5(3) yes
C7ac C2ac H3ac . . . 143.8(4) yes
C8ac C2ac H3ac . . . 172.3(3) yes
O12c C3ac C1ac . . . 26.54(11) yes
O12c C3ac C2ac . . . 58.4(3) yes
O12c C3ac C4ac . . . 177.9(4) yes
O12c C3ac C5ac . . . 149.4(3) yes
O12c C3ac C6ac . . . 119.5(2) yes
O12c C3ac C7ac . . . 89.2(2) yes
O12c C3ac H3ac . . . 60.9(3) yes
O12c C3ac H4ac . . . 155.4(3) yes
C1ac C3ac C2ac . . . 31.9(3) yes
C1ac C3ac C4ac . . . 153.2(4) yes
C1ac C3ac C5ac . . . 122.9(3) yes
C1ac C3ac C6ac . . . 92.9(2) yes
C1ac C3ac C7ac . . . 62.66(19) yes
C1ac C3ac H3ac . . . 87.4(4) yes
C1ac C3ac H4ac . . . 177.4(3) yes
C2ac C3ac C4ac . . . 121.4(5) yes
C2ac C3ac C5ac . . . 91.1(4) yes
C2ac C3ac C6ac . . . 61.1(3) yes
C2ac C3ac C7ac . . . 30.8(3) yes
C2ac C3ac H3ac . . . 119.3(5) yes
C2ac C3ac H4ac . . . 146.1(4) yes
C4ac C3ac C5ac . . . 30.3(3) yes
C4ac C3ac C6ac . . . 60.3(3) yes
C4ac C3ac C7ac . . . 90.6(4) yes
C4ac C3ac H3ac . . . 119.3(5) yes
C4ac C3ac H4ac . . . 24.7(3) yes
C5ac C3ac C6ac . . . 30.01(19) yes
C5ac C3ac C7ac . . . 60.3(2) yes
C5ac C3ac H3ac . . . 149.6(5) yes
C5ac C3ac H4ac . . . 55.0(2) yes
C6ac C3ac C7ac . . . 30.31(18) yes
C6ac C3ac H3ac . . . 179.5(5) yes
C6ac C3ac H4ac . . . 85.0(2) yes
C7ac C3ac H3ac . . . 150.1(5) yes
C7ac C3ac H4ac . . . 115.3(3) yes
H3ac C3ac H4ac . . . 94.6(4) yes
C2ac C4ac C3ac . . . 29.4(3) yes
C2ac C4ac C5ac . . . 90.2(4) yes
C2ac C4ac C6ac . . . 60.3(2) yes
C2ac C4ac C7ac . . . 30.30(17) yes
C2ac C4ac H3ac . . . 54.5(2) yes
C2ac C4ac H4ac . . . 149.6(5) yes
C2ac C4ac H5ac . . . 114.9(3) yes
C3ac C4ac C5ac . . . 119.7(5) yes
C3ac C4ac C6ac . . . 89.7(4) yes
C3ac C4ac C7ac . . . 59.7(3) yes
C3ac C4ac H3ac . . . 25.1(3) yes
C3ac C4ac H4ac . . . 120.2(6) yes
C3ac C4ac H5ac . . . 144.4(4) yes
C5ac C4ac C6ac . . . 29.9(3) yes
C5ac C4ac C7ac . . . 59.9(3) yes
C5ac C4ac H3ac . . . 144.7(4) yes
C5ac C4ac H4ac . . . 120.2(6) yes
C5ac C4ac H5ac . . . 24.7(3) yes
C6ac C4ac C7ac . . . 29.99(19) yes
C6ac C4ac H3ac . . . 114.8(3) yes
C6ac C4ac H4ac . . . 150.1(5) yes
C6ac C4ac H5ac . . . 54.6(2) yes
C7ac C4ac H3ac . . . 84.8(2) yes
C7ac C4ac H4ac . . . 179.7(5) yes
C7ac C4ac H5ac . . . 84.6(2) yes
H3ac C4ac H4ac . . . 95.1(4) yes
H3ac C4ac H5ac . . . 169.4(3) yes
H4ac C4ac H5ac . . . 95.5(4) yes
C2ac C5ac C3ac . . . 29.87(17) yes
C2ac C5ac C4ac . . . 59.9(3) yes
C2ac C5ac C6ac . . . 60.0(3) yes
C2ac C5ac C7ac . . . 30.26(17) yes
C2ac C5ac H4ac . . . 84.6(2) yes
C2ac C5ac H5ac . . . 179.8(5) yes
C2ac C5ac H6ac . . . 85.0(2) yes
C3ac C5ac C4ac . . . 30.1(3) yes
C3ac C5ac C6ac . . . 89.9(4) yes
C3ac C5ac C7ac . . . 60.1(2) yes
C3ac C5ac H4ac . . . 54.7(2) yes
C3ac C5ac H5ac . . . 150.1(5) yes
C3ac C5ac H6ac . . . 114.8(3) yes
C4ac C5ac C6ac . . . 119.9(5) yes
C4ac C5ac C7ac . . . 90.2(4) yes
C4ac C5ac H4ac . . . 24.6(3) yes
C4ac C5ac H5ac . . . 120.0(6) yes
C4ac C5ac H6ac . . . 144.9(4) yes
C6ac C5ac C7ac . . . 29.8(3) yes
C6ac C5ac H4ac . . . 144.6(5) yes
C6ac C5ac H5ac . . . 120.0(6) yes
C6ac C5ac H6ac . . . 25.0(3) yes
C7ac C5ac H4ac . . . 114.8(3) yes
C7ac C5ac H5ac . . . 149.8(5) yes
C7ac C5ac H6ac . . . 54.7(2) yes
H4ac C5ac H5ac . . . 95.4(4) yes
H4ac C5ac H6ac . . . 169.5(3) yes
H5ac C5ac H6ac . . . 95.1(5) yes
C2ac C6ac C3ac . . . 30.22(17) yes
C2ac C6ac C4ac . . . 60.2(2) yes
C2ac C6ac C5ac . . . 90.3(4) yes
C2ac C6ac C7ac . . . 30.5(3) yes
C2ac C6ac C8ac . . . 64.3(2) yes
C2ac C6ac H5ac . . . 115.1(3) yes
C2ac C6ac H6ac . . . 150.1(5) yes
C3ac C6ac C4ac . . . 29.99(19) yes
C3ac C6ac C5ac . . . 60.1(3) yes
C3ac C6ac C7ac . . . 60.7(3) yes
C3ac C6ac C8ac . . . 94.5(2) yes
C3ac C6ac H5ac . . . 84.9(2) yes
C3ac C6ac H6ac . . . 179.3(5) yes
C4ac C6ac C5ac . . . 30.1(3) yes
C4ac C6ac C7ac . . . 90.7(4) yes
C4ac C6ac C8ac . . . 124.5(3) yes
C4ac C6ac H5ac . . . 54.9(2) yes
C4ac C6ac H6ac . . . 149.7(5) yes
C5ac C6ac C7ac . . . 120.8(5) yes
C5ac C6ac C8ac . . . 154.6(5) yes
C5ac C6ac H5ac . . . 24.8(3) yes
C5ac C6ac H6ac . . . 119.6(6) yes
C7ac C6ac C8ac . . . 33.8(3) yes
C7ac C6ac H5ac . . . 145.6(4) yes
C7ac C6ac H6ac . . . 119.6(6) yes
C8ac C6ac H5ac . . . 178.9(3) yes
C8ac C6ac H6ac . . . 85.8(4) yes
H5ac C6ac H6ac . . . 94.8(4) yes
O11c C7ac O81c . . . 65.01(15) yes
O11c C7ac O82c . . . 79.08(17) yes
O11c C7ac C1ac . . . 27.01(11) yes
O11c C7ac C2ac . . . 56.6(3) yes
O11c C7ac C3ac . . . 86.8(2) yes
O11c C7ac C4ac . . . 116.2(2) yes
O11c C7ac C5ac . . . 145.7(3) yes
O11c C7ac C6ac . . . 171.4(4) yes
O11c C7ac C8ac . . . 69.1(3) yes
O11c C7ac H6ac . . . 158.1(3) yes
O81c C7ac O82c . . . 55.81(15) yes
O81c C7ac C1ac . . . 91.3(2) yes
O81c C7ac C2ac . . . 118.7(4) yes
O81c C7ac C3ac . . . 143.3(3) yes
O81c C7ac C4ac . . . 154.8(3) yes
O81c C7ac C5ac . . . 140.2(3) yes
O81c C7ac C6ac . . . 115.5(4) yes
O81c C7ac C8ac . . . 25.8(2) yes
O81c C7ac H6ac . . . 93.1(2) yes
O82c C7ac C1ac . . . 99.2(2) yes
O82c C7ac C2ac . . . 123.3(4) yes
O82c C7ac C3ac . . . 144.2(3) yes
O82c C7ac C4ac . . . 148.4(3) yes
O82c C7ac C5ac . . . 132.0(3) yes
O82c C7ac C6ac . . . 108.5(4) yes
O82c C7ac C8ac . . . 30.0(2) yes
O82c C7ac H6ac . . . 87.3(2) yes
C1ac C7ac C2ac . . . 29.8(2) yes
C1ac C7ac C3ac . . . 60.18(19) yes
C1ac C7ac C4ac . . . 89.8(2) yes
C1ac C7ac C5ac . . . 119.7(3) yes
C1ac C7ac C6ac . . . 149.1(4) yes
C1ac C7ac C8ac . . . 95.5(3) yes
C1ac C7ac H6ac . . . 173.5(3) yes
C2ac C7ac C3ac . . . 30.4(3) yes
C2ac C7ac C4ac . . . 60.1(3) yes
C2ac C7ac C5ac . . . 89.9(3) yes
C2ac C7ac C6ac . . . 119.4(5) yes
C2ac C7ac C8ac . . . 125.2(5) yes
C2ac C7ac H6ac . . . 144.2(4) yes
C3ac C7ac C4ac . . . 29.68(18) yes
C3ac C7ac C5ac . . . 59.6(2) yes
C3ac C7ac C6ac . . . 89.0(4) yes
C3ac C7ac C8ac . . . 155.6(4) yes
C3ac C7ac H6ac . . . 113.8(3) yes
C4ac C7ac C5ac . . . 29.9(2) yes
C4ac C7ac C6ac . . . 59.3(3) yes
C4ac C7ac C8ac . . . 174.7(4) yes
C4ac C7ac H6ac . . . 84.1(2) yes
C5ac C7ac C6ac . . . 29.5(3) yes
C5ac C7ac C8ac . . . 144.8(4) yes
C5ac C7ac H6ac . . . 54.3(2) yes
C6ac C7ac C8ac . . . 115.4(5) yes
C6ac C7ac H6ac . . . 24.8(3) yes
C8ac C7ac H6ac . . . 90.6(3) yes
O11c C8ac O81c . . . 83.9(3) yes
O11c C8ac O82c . . . 107.9(3) yes
O11c C8ac C2ac . . . 53.04(16) yes
O11c C8ac C6ac . . . 109.6(2) yes
O11c C8ac C7ac . . . 79.0(3) yes
O11c C8ac H6ac . . . 132.0(2) yes
O81c C8ac O82c . . . 123.8(5) yes
O81c C8ac C2ac . . . 115.5(4) yes
O81c C8ac C6ac . . . 120.1(4) yes
O81c C8ac C7ac . . . 121.9(5) yes
O81c C8ac H6ac . . . 112.6(4) yes
O82c C8ac C2ac . . . 114.7(4) yes
O82c C8ac C6ac . . . 107.3(4) yes
O82c C8ac C7ac . . . 114.3(4) yes
O82c C8ac H6ac . . . 99.3(3) yes
C2ac C8ac C6ac . . . 57.1(2) yes
C2ac C8ac C7ac . . . 26.3(2) yes
C2ac C8ac H6ac . . . 79.9(2) yes
C6ac C8ac C7ac . . . 30.8(3) yes
C6ac C8ac H6ac . . . 22.79(16) yes
C7ac C8ac H6ac . . . 53.6(3) yes
O12b H3ac O12c 2_555 . . 68.10(11) yes
O12b H3ac H4ab 2_555 . 4_555 79.59(12) yes
O12b H3ac C1ac 2_555 . . 95.12(13) yes
O12b H3ac C2ac 2_555 . . 127.8(2) yes
O12b H3ac C3ac 2_555 . . 159.1(4) yes
O12b H3ac C4ac 2_555 . . 154.8(2) yes
O12b H3ac H4ac 2_555 . . 132.56(16) yes
O12c H3ac H4ab . . 4_555 131.71(16) yes
O12c H3ac C1ac . . . 28.26(10) yes
O12c H3ac C2ac . . . 62.76(17) yes
O12c H3ac C3ac . . . 98.5(4) yes
O12c H3ac C4ac . . . 134.0(2) yes
O12c H3ac H4ac . . . 158.85(18) yes
H4ab H3ac C1ac 4_555 . . 135.10(16) yes
H4ab H3ac C2ac 4_555 . . 122.1(2) yes
H4ab H3ac C3ac 4_555 . . 100.0(4) yes
H4ab H3ac C4ac 4_555 . . 75.7(2) yes
H4ab H3ac H4ac 4_555 . . 60.17(13) yes
C1ac H3ac C2ac . . . 34.50(16) yes
C1ac H3ac C3ac . . . 70.2(3) yes
C1ac H3ac C4ac . . . 105.8(2) yes
C1ac H3ac H4ac . . . 130.68(17) yes
C2ac H3ac C3ac . . . 35.7(3) yes
C2ac H3ac C4ac . . . 71.3(2) yes
C2ac H3ac H4ac . . . 96.2(2) yes
C3ac H3ac C4ac . . . 35.6(4) yes
C3ac H3ac H4ac . . . 60.5(3) yes
C4ac H3ac H4ac . . . 24.90(18) yes
H4aa H4ac H4ab 7_655 . 4_555 102.18(15) yes
H4aa H4ac C3ac 7_655 . . 150.9(2) yes
H4aa H4ac C4ac 7_655 . . 117.7(4) yes
H4aa H4ac C5ac 7_655 . . 83.4(2) yes
H4aa H4ac H3ac 7_655 . . 167.51(19) yes
H4aa H4ac H5ac 7_655 . . 59.35(13) yes
H4ab H4ac C3ac 4_555 . . 83.1(2) yes
H4ab H4ac C4ac 4_555 . . 105.2(4) yes
H4ab H4ac C5ac 4_555 . . 123.4(2) yes
H4ab H4ac H3ac 4_555 . . 68.22(14) yes
H4ab H4ac H5ac 4_555 . . 129.39(17) yes
C3ac H4ac C4ac . . . 35.1(4) yes
C3ac H4ac C5ac . . . 70.3(2) yes
C3ac H4ac H3ac . . . 24.92(17) yes
C3ac H4ac H5ac . . . 95.0(2) yes
C4ac H4ac C5ac . . . 35.2(4) yes
C4ac H4ac H3ac . . . 60.0(4) yes
C4ac H4ac H5ac . . . 59.9(4) yes
C5ac H4ac H3ac . . . 95.2(2) yes
C5ac H4ac H5ac . . . 24.67(18) yes
H3ac H4ac H5ac . . . 119.87(18) yes
C5aa H5ac H4aa 7_655 . 7_655 43.51(15) yes
C5aa H5ac H5aa 7_655 . 7_655 16.63(14) yes
C5aa H5ac C4ac 7_655 . . 110.9(2) yes
C5aa H5ac C5ac 7_655 . . 141.7(5) yes
C5aa H5ac C6ac 7_655 . . 157.6(3) yes
C5aa H5ac H4ac 7_655 . . 88.16(17) yes
C5aa H5ac H6ac 7_655 . . 144.59(19) yes
H4aa H5ac H5aa 7_655 . 7_655 60.11(13) yes
H4aa H5ac C4ac 7_655 . . 86.3(2) yes
H4aa H5ac C5ac 7_655 . . 120.7(4) yes
H4aa H5ac C6ac 7_655 . . 153.6(2) yes
H4aa H5ac H4ac 7_655 . . 62.36(14) yes
H4aa H5ac H6ac 7_655 . . 167.51(19) yes
H5aa H5ac C4ac 7_655 . . 117.5(2) yes
H5aa H5ac C5ac 7_655 . . 139.9(5) yes
H5aa H5ac C6ac 7_655 . . 142.0(2) yes
H5aa H5ac H4ac 7_655 . . 97.95(16) yes
H5aa H5ac H6ac 7_655 . . 128.60(18) yes
C4ac H5ac C5ac . . . 35.3(4) yes
C4ac H5ac C6ac . . . 70.5(2) yes
C4ac H5ac H4ac . . . 24.66(17) yes
C4ac H5ac H6ac . . . 95.3(2) yes
C5ac H5ac C6ac . . . 35.2(4) yes
C5ac H5ac H4ac . . . 59.9(4) yes
C5ac H5ac H6ac . . . 60.1(4) yes
C6ac H5ac H4ac . . . 95.1(2) yes
C6ac H5ac H6ac . . . 24.87(18) yes
H4ac H5ac H6ac . . . 120.00(18) yes
C3aa H6ac H3aa 3_574 . 3_574 20.91(13) yes
C3aa H6ac C5ac 3_574 . . 109.0(2) yes
C3aa H6ac C6ac 3_574 . . 120.4(4) yes
C3aa H6ac C7ac 3_574 . . 119.9(2) yes
C3aa H6ac C8ac 3_574 . . 107.13(19) yes
C3aa H6ac H5ac 3_574 . . 96.72(17) yes
H3aa H6ac C5ac 3_574 . . 123.9(2) yes
H3aa H6ac C6ac 3_574 . . 141.3(4) yes
H3aa H6ac C7ac 3_574 . . 135.4(2) yes
H3aa H6ac C8ac 3_574 . . 111.74(18) yes
H3aa H6ac H5ac 3_574 . . 105.44(16) yes
C5ac H6ac C6ac . . . 35.4(4) yes
C5ac H6ac C7ac . . . 71.0(2) yes
C5ac H6ac C8ac . . . 106.8(2) yes
C5ac H6ac H5ac . . . 24.86(19) yes
C6ac H6ac C7ac . . . 35.6(4) yes
C6ac H6ac C8ac . . . 71.4(4) yes
C6ac H6ac H5ac . . . 60.3(4) yes
C7ac H6ac C8ac . . . 35.81(19) yes
C7ac H6ac H5ac . . . 95.9(2) yes
C8ac H6ac H5ac . . . 131.7(2) yes

loop_
_geom_bond_atom_site_label_1
_geom_bond_atom_site_label_2
_geom_bond_site_symmetry_1
_geom_bond_site_symmetry_2
_geom_bond_distance
_geom_bond_publ_flag
Ce1 O12a . . 2.635(3) yes
Ce1 O11b . . 2.759(3) yes
Ce1 O12b . . 2.537(3) yes
Ce1 O81a . 2_555 2.632(3) yes
Ce1 O11c . . 2.418(3) yes
Ce1 O12c . 2_545 2.486(3) yes
Ce1 O81c . . 2.459(3) yes
Ce1 O82a . 2_555 2.568(3) yes
Ce1 O82b . 3_574 2.405(3) yes
Ce1 C8aa . 2_555 2.978(5) yes
Ce2 O12a . . 2.502(3) yes
Ce2 O11b . . 2.512(3) yes
Ce2 O81a . . 2.438(3) yes
Ce2 O11a . 2_545 2.387(3) yes
Ce2 O81b . . 2.388(3) yes
Ce2 O12c . 2_545 2.759(3) yes
Ce2 O82c . 3_575 2.375(3) yes
Ce2 O1w . . 2.516(3) yes
O12a O11b . . 2.978(4) yes
O12a O81a . . 2.870(4) yes
O12a O11a . . 2.195(4) yes
O12a O12c . 2_545 2.919(4) yes
O12a O82c . 3_575 2.946(4) yes
O12a C1aa . . 1.249(4) yes
O12a C2aa . . 2.419(5) yes
O12a C7aa . . 2.943(6) yes
O12a C8aa . . 2.826(6) yes
O11b O12b . . 2.203(4) yes
O11b O81b . . 2.835(4) yes
O11b O12c . 2_545 2.763(4) yes
O11b C1ab . . 1.300(4) yes
O11b C2ab . . 2.422(6) yes
O11b C7ab . . 2.903(6) yes
O11b C8ab . . 2.751(6) yes
O12b O82a . 2_555 2.914(4) yes
O12b H6aa . 2_555 2.946(4) yes
O12b C1ab . . 1.237(4) yes
O12b C2ab . . 2.352(6) yes
O12b C3ab . . 2.756(6) yes
O12b H3ab . . 2.430(5) yes
O12b H3ac . 2_545 2.947(5) yes
O81a O11c . 2_545 2.945(4) yes
O81a O82a . . 2.207(4) yes
O81a O1w . . 2.804(4) yes
O81a C7aa . . 2.422(6) yes
O81a C8aa . . 1.292(6) yes
O11a O12c . . 2.897(4) yes
O11a C1aa . . 1.281(4) yes
O11a C2aa . . 2.353(6) yes
O11a C3aa . . 2.720(6) yes
O11a H3aa . . 2.377(4) yes
O11a C1ac . . 2.830(4) yes
O11c O12c . . 2.212(4) yes
O11c O81c . . 2.810(4) yes
O11c C1ac . . 1.272(4) yes
O11c C2ac . . 2.343(6) yes
O11c C7ac . . 2.800(6) yes
O11c C8ac . . 2.664(6) yes
O81b O82b . . 2.225(5) yes
O81b C7ab . . 2.377(6) yes
O81b C8ab . . 1.216(6) yes
O12c C1ac . . 1.255(4) yes
O12c C2ac . . 2.395(6) yes
O12c C3ac . . 2.808(6) yes
O12c H3ac . . 2.481(4) yes
O81c O82c . . 2.221(4) yes
O81c O1w . 8_564 2.778(4) yes
O81c C7ac . . 2.390(6) yes
O81c C8ac . . 1.224(6) yes
O82c C1aa . 3_574 2.892(4) yes
O82c C7ac . . 2.355(6) yes
O82c C8ac . . 1.294(6) yes
O82a O82b . 8_564 2.983(4) yes
O82a C6aa . . 2.919(6) yes
O82a C7aa . . 2.370(6) yes
O82a C8aa . . 1.251(6) yes
O82a H6aa . . 2.733(4) yes
O82a H6ab . 8_564 2.978(4) yes
O82b C7ab . . 2.336(6) yes
O82b C8ab . . 1.288(6) yes
O82b H6ab . . 2.943(5) yes
C1aa C2aa . . 1.492(6) yes
C1aa C3aa . . 2.475(6) yes
C1aa C7aa . . 2.534(6) yes
C1aa H3aa . . 2.627(4) yes
C2aa C3aa . . 1.384(7) yes
C2aa C4aa . . 2.404(7) yes
C2aa C5aa . . 2.778(7) yes
C2aa C6aa . . 2.406(7) yes
C2aa C7aa . . 1.400(7) yes
C2aa C8aa . . 2.581(7) yes
C2aa H3aa . . 2.066(6) yes
C3aa C4aa . . 1.374(7) yes
C3aa C5aa . . 2.383(8) yes
C3aa C6aa . . 2.748(8) yes
C3aa C7aa . . 2.397(7) yes
C3aa H3aa . . 1.000(6) yes
C3aa H4aa . . 2.066(6) yes
C3aa H6ac . 3_575 2.801(6) yes
C4aa C5aa . . 1.383(9) yes
C4aa C6aa . . 2.387(8) yes
C4aa C7aa . . 2.775(8) yes
C4aa H3aa . . 2.057(6) yes
C4aa H4aa . . 1.000(6) yes
C4aa H5aa . . 2.072(6) yes
C5aa C6aa . . 1.375(8) yes
C5aa C7aa . . 2.401(7) yes
C5aa H4aa . . 2.074(7) yes
C5aa H5aa . . 1.000(6) yes
C5aa H6aa . . 2.061(7) yes
C5aa H5ac . 7_655 2.992(6) yes
C6aa C7aa . . 1.387(7) yes
C6aa C8aa . . 2.446(8) yes
C6aa H5aa . . 2.065(6) yes
C6aa H6aa . . 1.000(7) yes
C7aa C8aa . . 1.506(7) yes
C7aa H6aa . . 2.072(6) yes
C8aa H6aa . . 2.574(6) yes
H3aa H4aa . . 2.366(4) yes
H3aa H6ac . 3_575 2.610(5) yes
H4aa H5aa . . 2.385(5) yes
H4aa H4ac . 7_655 2.484(5) yes
H4aa H5ac . 7_655 2.412(5) yes
H5aa H6aa . . 2.369(5) yes
H5aa H5ac . 7_655 2.350(5) yes
C1ab C2ab . . 1.492(6) yes
C1ab C3ab . . 2.475(6) yes
C1ab C7ab . . 2.534(6) yes
C1ab H3ab . . 2.627(5) yes
C2ab C3ab . . 1.384(7) yes
C2ab C4ab . . 2.404(7) yes
C2ab C5ab . . 2.778(8) yes
C2ab C6ab . . 2.406(8) yes
C2ab C7ab . . 1.400(7) yes
C2ab C8ab . . 2.581(7) yes
C2ab H3ab . . 2.066(6) yes
C3ab C4ab . . 1.374(8) yes
C3ab C5ab . . 2.383(8) yes
C3ab C6ab . . 2.748(8) yes
C3ab C7ab . . 2.397(7) yes
C3ab H3ab . . 1.000(6) yes
C3ab H4ab . . 2.066(6) yes
C4ab C5ab . . 1.383(9) yes
C4ab C6ab . . 2.387(8) yes
C4ab C7ab . . 2.775(8) yes
C4ab H3ab . . 2.057(7) yes
C4ab H4ab . . 1.000(6) yes
C4ab H5ab . . 2.072(7) yes
C5ab C6ab . . 1.375(8) yes
C5ab C7ab . . 2.401(8) yes
C5ab H4ab . . 2.074(7) yes
C5ab H5ab . . 1.000(7) yes
C5ab H6ab . . 2.061(7) yes
C6ab C7ab . . 1.387(8) yes
C6ab C8ab . . 2.446(8) yes
C6ab H5ab . . 2.065(6) yes
C6ab H6ab . . 1.000(7) yes
C7ab C8ab . . 1.506(7) yes
C7ab H6ab . . 2.072(6) yes
C8ab H6ab . . 2.574(6) yes
H3ab H3ab . 7_555 2.473(5) yes
H3ab H4ab . . 2.366(5) yes
H3ab H4ab . 7_555 2.838(5) yes
H4ab H5ab . . 2.385(5) yes
H4ab H3ac . 4_445 2.803(5) yes
H4ab H4ac . 4_445 2.618(5) yes
H5ab H6ab . . 2.369(5) yes
C1ac C2ac . . 1.492(6) yes
C1ac C3ac . . 2.475(6) yes
C1ac C7ac . . 2.534(6) yes
C1ac H3ac . . 2.627(5) yes
C2ac C3ac . . 1.384(7) yes
C2ac C4ac . . 2.404(7) yes
C2ac C5ac . . 2.778(8) yes
C2ac C6ac . . 2.406(8) yes
C2ac C7ac . . 1.400(7) yes
C2ac C8ac . . 2.581(7) yes
C2ac H3ac . . 2.066(6) yes
C3ac C4ac . . 1.374(8) yes
C3ac C5ac . . 2.383(8) yes
C3ac C6ac . . 2.748(8) yes
C3ac C7ac . . 2.397(7) yes
C3ac H3ac . . 1.000(6) yes
C3ac H4ac . . 2.066(6) yes
C4ac C5ac . . 1.383(9) yes
C4ac C6ac . . 2.387(8) yes
C4ac C7ac . . 2.775(8) yes
C4ac H3ac . . 2.057(7) yes
C4ac H4ac . . 1.000(6) yes
C4ac H5ac . . 2.072(7) yes
C5ac C6ac . . 1.375(8) yes
C5ac C7ac . . 2.401(8) yes
C5ac H4ac . . 2.074(7) yes
C5ac H5ac . . 1.000(7) yes
C5ac H6ac . . 2.061(7) yes
C6ac C7ac . . 1.387(8) yes
C6ac C8ac . . 2.446(8) yes
C6ac H5ac . . 2.065(6) yes
C6ac H6ac . . 1.000(7) yes
C7ac C8ac . . 1.506(8) yes
C7ac H6ac . . 2.072(6) yes
C8ac H6ac . . 2.574(6) yes
H3ac H4ac . . 2.366(5) yes
H4ac H5ac . . 2.385(5) yes
H5ac H6ac . . 2.369(5) yes
